data_7712819
loop_
_publ_author_name
'Tatarin, Sergei V.'
'Smirnov, Daniil E.'
'Taydakov, Ilya V.'
'Metlin, Mikhail T.'
'Emets, Victor'
'Bezzubov, Stanislav'

_publ_section_title
;
 Tailoring the \p-system of benzimidazole ligands towards stable
 light-harvesting cyclometalated iridium(III) complexes
;
_journal_name_full 'Dalton Transactions'
_journal_paper_doi 10.1039/D3DT00200D
_journal_year 2023
_chemical_formula_moiety 'C57 H37 Ir N4 O4 S3, 1.4(C H2 Cl2)'
_chemical_formula_sum 'C58.4 H39.8 Cl2.8 Ir N4 O4 S3'
_chemical_formula_weight 1249.18
_chemical_melting_point 243.5(5)
_space_group_crystal_system triclinic
_space_group_IT_number 2
_space_group_name_Hall '-P 1'
_space_group_name_H-M_alt 'P -1'
_atom_sites_solution_hydrogens mixed
_atom_sites_solution_primary dual
_audit_creation_date 2022-01-18
_audit_creation_method
;
Olex2 1.3
(compiled Nov 21 2019 18:26:39 for OlexSys, GUI svn.r6003)
;
_audit_update_record
;
2022-01-19 deposited with the CCDC.	2023-04-19 downloaded from the CCDC.
;
_cell_angle_alpha 87.025(2)
_cell_angle_beta 74.0030(10)
_cell_angle_gamma 77.2810(10)
_cell_formula_units_Z 2
_cell_length_a 10.4137(4)
_cell_length_b 15.4601(7)
_cell_length_c 17.0359(7)
_cell_measurement_reflns_used 9915
_cell_measurement_temperature 100.0
_cell_measurement_theta_max 26.33
_cell_measurement_theta_min 2.70
_cell_volume 2571.71(19)
_computing_cell_refinement 'APEX3 v.2017.3_0 (Bruker AXS, 2017)'
_computing_data_collection 'APEX3 v.2017.3_0 (Bruker AXS, 2017)'
_computing_data_reduction 'SAINT v8.38A (Bruker AXS, 2016)'
_computing_molecular_graphics 'Olex2 1.3 (Dolomanov et al., 2009)'
_computing_publication_material 'Olex2 1.3 (Dolomanov et al., 2009)'
_computing_structure_refinement 'SHELXL 2018/3 (Sheldrick, 2015)'
_computing_structure_solution 'SHELXT 2018/2 (Sheldrick, 2018)'
_diffrn_ambient_temperature 100.0
_diffrn_detector 'Bruker PHOTON II'
_diffrn_detector_area_resol_mean 10.4
_diffrn_detector_type 'CMOS sensor'
_diffrn_measured_fraction_theta_full 0.985
_diffrn_measured_fraction_theta_max 0.979
_diffrn_measurement_device '3-circle diffractometer'
_diffrn_measurement_device_type 'Bruker D8 Venture'
_diffrn_measurement_method \w-scan
_diffrn_radiation_monochromator 'focusing mirrors'
_diffrn_radiation_probe x-ray
_diffrn_radiation_type MoK\a
_diffrn_radiation_wavelength 0.71073
_diffrn_reflns_av_R_equivalents 0.0309
_diffrn_reflns_av_unetI/netI 0.0431
_diffrn_reflns_Laue_measured_fraction_full 0.985
_diffrn_reflns_Laue_measured_fraction_max 0.979
_diffrn_reflns_limit_h_max 13
_diffrn_reflns_limit_h_min -13
_diffrn_reflns_limit_k_max 19
_diffrn_reflns_limit_k_min -19
_diffrn_reflns_limit_l_max 18
_diffrn_reflns_limit_l_min -21
_diffrn_reflns_number 26981
_diffrn_reflns_point_group_measured_fraction_full 0.985
_diffrn_reflns_point_group_measured_fraction_max 0.979
_diffrn_reflns_theta_full 25.242
_diffrn_reflns_theta_max 26.380
_diffrn_reflns_theta_min 2.083
_diffrn_source 'microfocus sealed X-ray tube'
_diffrn_source_current 1.4
_diffrn_source_power 0.07
_diffrn_source_type 'Incoatec I\mS microsource'
_diffrn_source_voltage 50.0
_diffrn_standards_number 0
_exptl_absorpt_coefficient_mu 2.916
_exptl_absorpt_correction_T_max 0.7454
_exptl_absorpt_correction_T_min 0.5825
_exptl_absorpt_correction_type multi-scan
_exptl_absorpt_process_details
;
SADABS-2016/2 (Bruker,2016/2) was used for absorption correction.
wR2(int) was 0.1076 before and 0.0407 after correction.
The Ratio of minimum to maximum transmission is 0.7815.
The \l/2 correction factor is Not present.
;
_exptl_crystal_colour red
_exptl_crystal_colour_primary red
_exptl_crystal_density_diffrn 1.613
_exptl_crystal_description plate
_exptl_crystal_F_000 1246
_exptl_crystal_preparation Luminescent
_exptl_crystal_recrystallization_method 'Re-crystallisation from solvent: CH2Cl2, CH3CN'
_exptl_crystal_size_max 0.3
_exptl_crystal_size_mid 0.2
_exptl_crystal_size_min 0.05
_refine_diff_density_max 1.072
_refine_diff_density_min -1.035
_refine_diff_density_rms 0.108
_refine_ls_extinction_method none
_refine_ls_goodness_of_fit_ref 1.068
_refine_ls_hydrogen_treatment mixed
_refine_ls_matrix_type full
_refine_ls_number_parameters 700
_refine_ls_number_reflns 10302
_refine_ls_number_restraints 49
_refine_ls_restrained_S_all 2.236
_refine_ls_R_factor_all 0.0427
_refine_ls_R_factor_gt 0.0350
_refine_ls_shift/su_max 0.002
_refine_ls_shift/su_mean 0.000
_refine_ls_structure_factor_coef Fsqd
_refine_ls_weighting_details 'w=1/[\s^2^(Fo^2^)+(0.0253P)^2^+7.0058P] where P=(Fo^2^+2Fc^2^)/3'
_refine_ls_weighting_scheme calc
_refine_ls_wR_factor_gt 0.0752
_refine_ls_wR_factor_ref 0.0777
_reflns_Friedel_coverage 0.000
_reflns_number_gt 9228
_reflns_number_total 10302
_reflns_threshold_expression 'I > 2\s(I)'
_cod_data_source_file d3dt00200d2.cif
_cod_data_source_block st312neo
_cod_depositor_comments
;
The following automatic conversions were performed:

data item '_chemical_melting_point' value '243-244' was changed to
'243.5(5)' -- the average value was taken and precision was
estimated.

data item '_diffrn_radiation_probe' value 'X-ray' was changed to
'x-ray' in accordance with the
/home/data/users/saulius/crontab/automatic-downloads/rss-feeds/RSC/lib/dictionaries/cif_core.dic
dictionary named 'cif_core.dic' version 2.4.2 last updated on
2011-04-26.

Automatic conversion script
Id: cif_fix_values 8170 2020-07-09 18:12:32Z antanas 
;
_cod_original_formula_sum 'C58.40 H39.80 Cl2.80 Ir N4 O4 S3'
_cod_database_code 7712819
_shelx_shelxl_version_number 2018/3
_shelx_space_group_comment
;
The symmetry employed for this shelxl refinement is uniquely defined
by the following loop, which should always be used as a source of
symmetry information in preference to the above space-group names.
They are only intended as comments.
;
_shelx_estimated_absorpt_t_max 0.868
_shelx_estimated_absorpt_t_min 0.475
_computing.bruker_data_scaling 'SADABS V2012/1 (Bruker AXS Inc.)'

_olex2_refinement_description
;
1. Fixed Uiso
 At 1.2 times of:
  All C(H) groups, All C(H,H) groups
 At 1.5 times of:
  All C(H,H,H) groups
2. Restrained distances
 S3-C46
 1.75 with sigma of 0.01
 O5-C68
 1.5 with sigma of 0.01
 S3-C43
 1.75 with sigma of 0.01
 S5A-C1A
 1.75 with sigma of 0.01
 C1A-C16A
 1.3 with sigma of 0.01
 C5B-C1B = C5B-C11B
 1.75 with sigma of 0.02
 C5B-C1B
 1.3 with sigma of 0.01
 S16B-C1B
 1.75 with sigma of 0.01
 C58-C60
 1.35 with sigma of 0.01
 S12-C59 = S12-C58
 1.3 with sigma of 0.02
 C14B-C11B
 1.3 with sigma of 0.01
 C68-H68C = C68-H68A = C68-H68B
 0.98 with sigma of 0.01
 C68-H68A = C68-H68B = C68-H68C
 0.98 with sigma of 0.001
 C68-H68A
 0.98 with sigma of 0.001
 C68-H68C
 0.98 with sigma of 0.001
 C68-H68B
 0.98 with sigma of 0.001
 C44-C45
 1.3 with sigma of 0.01
 C45-C46
 1.3 with sigma of 0.01
 C43-C44
 1.35 with sigma of 0.01
 S12-C59
 1.75 with sigma of 0.01
 C59-C0
 1.3 with sigma of 0.01
 S12-C58
 1.75 with sigma of 0.01
 C16A-C14A
 1.35 with sigma of 0.01
 S5A-C11A
 1.75 with sigma of 0.01
 C5B-C11B
 1.35 with sigma of 0.01
 S16B-C14B
 1.75 with sigma of 0.01
 O6-C67
 1.15 with sigma of 0.02
 S3-C45
 2.6 with sigma of 0.01
 S3-C44
 2.6 with sigma of 0.01
 C0-C58
 2.4 with sigma of 0.01
 C49-C1B \\sim C49-C50
 with sigma of 0.02
 C59-C47 \\sim C47-C66
 with sigma of 0.02
 Cl12-C9B \\sim Cl9-C9B
 with sigma of 0.02
3. Restrained planarity
 C46, C45, C44, C43, S3
 with sigma of 0.1
 S12, C0, C59, C60, C58
 with sigma of 0.1
4. Uiso/Uaniso restraints and constraints
Uanis(S3) \\sim Ueq: with sigma of 0.005 and sigma for terminal atoms of 0.01
Uanis(O5) = Uanis(O6) = Uanis(C67) = Uanis(C68)
Uanis(C66) = Uanis(C61) = Uanis(C65) = Uanis(C63) = Uanis(C64) = Uanis(C62)
Uanis(C59) = Uanis(C60) = Uanis(C58) = Uanis(S12)
Uanis(C50) = Uanis(C55) = Uanis(C54) = Uanis(C53) = Uanis(C52) = Uanis(C51)
Uanis(Cl12) = Uanis(C9B) = Uanis(Cl9)
Uiso(H68A) = Uiso(H68C) = Uiso(H68B)
Uanis(S12) = Uanis(C0) = Uanis(C59) = Uanis(C60) = Uanis(C58)
Uanis(C46) = Uanis(C45) = Uanis(C44) = Uanis(C43)
Uiso(C11B) = Uiso(C14B) = Uiso(C1B) = Uiso(C5B)
Uiso(C14A) = Uiso(C16A)
5. Others
 Fixed Sof: S12(0.25) C51(0.5) H51(0.5) C52(0.5) C53(0.5) H53(0.5) C54(0.5)
 H54(0.5) C55(0.5) H55(0.5) C50(0.5) C0(0.25) H0(0.25) C59(0.25) O1(0.5)
 O2(0.5) C60(0.25) H60(0.25) C56(0.5) C58(0.25) H58(0.25) S16B(0.25) C66(0.5)
 C61(0.5) H61(0.5) C65(0.5) C63(0.5) H63(0.5) C64(0.5) H64(0.5) C62(0.5)
 H62(0.5) C11B(0.25) H11B(0.25) C14B(0.25) H14B(0.25) O5(0.5) O6(0.5) C67(0.5)
 C68(0.5) H68A(0.5) H68B(0.5) H68C(0.5) C1B(0.25) C5B(0.25) H5B(0.25) Cl9(0.4)
 C57(0.5) H57A(0.5) H57B(0.5) H57C(0.5) Cl12(0.4) C9B(0.4) H9BA(0.4) H9BB(0.4)
 C46(0.25) C45(0.25) H45(0.25) C44(0.25) H44(0.25) C43(0.25) H43(0.25) S3(0.25)
 C1A(0.25) C16A(0.25) H16A(0.25) C14A(0.25) H14A(0.25) C11A(0.25) H11A(0.25)
 S5A(0.25)
 Fixed X: C1A(0.51825)
 Fixed Y: C1A(0.57154)
 Fixed Z: C1A(0.76287)
6.a Riding coordinates:
 C68(H68A,H68B,H68C)
6.b Secondary CH2 refined with riding coordinates:
 C01T(H01A,H01B), C9B(H9BA,H9BB)
6.c Aromatic/amide H refined with riding coordinates:
 C51(H51), C53(H53), C54(H54), C55(H55), C0(H0), C3(H3), C24(H24), C48(H48),
 C41(H41), C11(H11), C6(H6), C27(H27), C4(H4), C5(H5), C20(H20), C36(H36),
 C25(H25), C38(H38), C34(H34), C35(H35), C40(H40), C12(H12), C26(H26), C15(H15),
  C13(H13), C17(H17), C14(H14), C32(H32), C39(H39), C33(H33), C18(H18),
 C19(H19), C60(H60), C58(H58), C61(H61), C63(H63), C64(H64), C62(H62),
 C11B(H11B), C14B(H14B), C5B(H5B), C45(H45), C44(H44), C43(H43), C16A(H16A),
 C14A(H14A), C11A(H11A)
6.d Fitted hexagon refined as free rotating group:
 C51(C52,C53,C54,C55,C50), C66(C61,C65,C63,C64,C62)
6.e Idealised Me refined as rotating group:
 C57(H57A,H57B,H57C)
;
_olex2_submission_special_instructions 'No special instructions were received'

loop_
_space_group_symop_operation_xyz
'x, y, z'
'-x, -y, -z'

loop_
_atom_site_label
_atom_site_type_symbol
_atom_site_fract_x
_atom_site_fract_y
_atom_site_fract_z
_atom_site_U_iso_or_equiv
_atom_site_adp_type
_atom_site_occupancy
_atom_site_site_symmetry_order
_atom_site_calc_flag
_atom_site_refinement_flags_posn
_atom_site_refinement_flags_adp
_atom_site_refinement_flags_occupancy
_atom_site_disorder_assembly
_atom_site_disorder_group
Ir1 Ir 0.14110(2) 0.72766(2) 0.72379(2) 0.01899(5) Uani 1 1 d . . . . .
S2 S 0.34841(11) 0.87722(7) 0.50813(6) 0.0244(2) Uani 1 1 d . . . . .
S1 S -0.30382(10) 0.85414(7) 0.82469(7) 0.0267(2) Uani 1 1 d . . . . .
Cl2 Cl 0.99337(14) 0.08645(10) 0.56843(11) 0.0593(4) Uani 1 1 d . . . . .
Cl1 Cl 0.84658(16) 0.03888(10) 0.73108(11) 0.0663(5) Uani 1 1 d . . . . .
O3 O 0.0664(3) 0.62108(19) 0.79025(17) 0.0243(6) Uani 1 1 d . . . . .
O4 O 0.3405(3) 0.66382(19) 0.72829(17) 0.0247(6) Uani 1 1 d . . . . .
N3 N 0.1933(3) 0.6692(2) 0.6114(2) 0.0230(8) Uani 1 1 d . . . . .
S12 S -0.1040(6) 0.5173(5) 0.9068(5) 0.0377(17) Uani 0.25 1 d D . P A 2
N1 N 0.0863(3) 0.7869(2) 0.8363(2) 0.0221(7) Uani 1 1 d . . . . .
N4 N 0.3134(4) 0.6628(2) 0.4810(2) 0.0258(8) Uani 1 1 d . . . . .
N2 N -0.0803(3) 0.8446(2) 0.9448(2) 0.0231(8) Uani 1 1 d . . . . .
C51 C 0.5755(6) 0.4702(5) 0.7751(9) 0.0244(12) Uani 0.5 1 d G . P B 1
H51 H 0.519704 0.427629 0.789188 0.029 Uiso 0.5 1 calc R U P B 1
C52 C 0.7152(6) 0.4446(4) 0.7667(5) 0.0244(12) Uani 0.5 1 d G . P B 1
C53 C 0.7968(5) 0.5068(4) 0.7460(4) 0.0244(12) Uani 0.5 1 d G . P B 1
H53 H 0.892306 0.489358 0.740277 0.029 Uiso 0.5 1 calc R U P B 1
C54 C 0.7386(7) 0.5947(4) 0.7338(6) 0.0244(12) Uani 0.5 1 d G . P B 1
H54 H 0.794403 0.637235 0.719751 0.029 Uiso 0.5 1 calc R U P B 1
C55 C 0.5989(7) 0.6203(4) 0.7423(10) 0.0244(12) Uani 0.5 1 d G . P B 1
H55 H 0.559150 0.680310 0.733942 0.029 Uiso 0.5 1 calc R U P B 1
C50 C 0.5173(5) 0.5580(6) 0.7629(12) 0.0244(12) Uani 0.5 1 d DG . P B 1
C0 C 0.1221(19) 0.4158(14) 0.8959(18) 0.0377(17) Uani 0.25 1 d D . P A 2
H0 H 0.217455 0.390863 0.882073 0.045 Uiso 0.25 1 calc R U P A 2
C1 C -0.0545(4) 0.7843(3) 0.7331(2) 0.0207(8) Uani 1 1 d . . . . .
C8 C -0.1288(4) 0.8133(3) 0.8109(2) 0.0212(9) Uani 1 1 d . . . . .
C2 C -0.1445(4) 0.7965(3) 0.6802(2) 0.0202(8) Uani 1 1 d . . . . .
C42 C 0.1929(4) 0.5881(3) 0.5800(3) 0.0249(9) Uani 1 1 d . . . . .
C37 C 0.2696(4) 0.5831(3) 0.4977(3) 0.0273(10) Uani 1 1 d . . . . .
C9 C -0.0491(4) 0.8147(3) 0.8662(2) 0.0220(9) Uani 1 1 d . . . . .
C23 C 0.2413(4) 0.9087(3) 0.6656(2) 0.0218(9) Uani 1 1 d . . . . .
C22 C 0.2202(4) 0.8219(3) 0.6532(2) 0.0211(9) Uani 1 1 d . . . . .
C30 C 0.2641(4) 0.7123(3) 0.5509(2) 0.0212(9) Uani 1 1 d . . . . .
C47 C 0.1378(4) 0.5582(3) 0.8214(2) 0.0232(9) Uani 1 1 d D . . . .
C10 C -0.2152(4) 0.8706(3) 0.9989(2) 0.0247(9) Uani 1 1 d . . . . .
C3 C -0.1145(5) 0.7759(3) 0.5971(3) 0.0264(9) Uani 1 1 d . . . . .
H3 H -0.023237 0.750634 0.567605 0.032 Uiso 1 1 calc R U . . .
C21 C 0.1460(4) 0.7989(3) 0.8966(3) 0.0250(9) Uani 1 1 d . . . . .
C29 C 0.2756(4) 0.7981(3) 0.5715(2) 0.0221(9) Uani 1 1 d . . . . .
C16 C 0.0435(4) 0.8360(3) 0.9652(3) 0.0262(9) Uani 1 1 d . . . . .
C24 C 0.2070(4) 0.9583(3) 0.7385(3) 0.0258(9) Uani 1 1 d . . . . .
H24 H 0.159577 0.935897 0.788527 0.031 Uiso 1 1 calc R U . . .
C28 C 0.3100(4) 0.9465(3) 0.5930(3) 0.0239(9) Uani 1 1 d . . . . .
C48 C 0.2772(4) 0.5432(3) 0.8131(3) 0.0280(10) Uani 1 1 d . . . . .
H48 H 0.314017 0.494086 0.841983 0.034 Uiso 1 1 calc R U . . .
C41 C 0.1292(5) 0.5199(3) 0.6145(3) 0.0311(10) Uani 1 1 d . . . . .
H41 H 0.078307 0.522091 0.670256 0.037 Uiso 1 1 calc R U . . .
C7 C -0.2822(4) 0.8352(3) 0.7216(3) 0.0250(9) Uani 1 1 d . . . . .
C31 C 0.4053(5) 0.6849(3) 0.4065(3) 0.0264(9) Uani 1 1 d . . . . .
C11 C -0.3000(5) 0.8111(3) 1.0167(3) 0.0290(10) Uani 1 1 d . . . . .
H11 H -0.269866 0.753239 0.993340 0.035 Uiso 1 1 calc R U . . .
C6 C -0.3857(5) 0.8518(3) 0.6820(3) 0.0313(10) Uani 1 1 d . . . . .
H6 H -0.477389 0.877689 0.710360 0.038 Uiso 1 1 calc R U . . .
C27 C 0.3445(4) 1.0287(3) 0.5920(3) 0.0277(10) Uani 1 1 d . . . . .
H27 H 0.389473 1.052758 0.542154 0.033 Uiso 1 1 calc R U . . .
C4 C -0.2162(5) 0.7921(3) 0.5579(3) 0.0298(10) Uani 1 1 d . . . . .
H4 H -0.194689 0.777759 0.501529 0.036 Uiso 1 1 calc R U . . .
C5 C -0.3510(5) 0.8295(3) 0.6001(3) 0.0342(11) Uani 1 1 d . . . . .
H5 H -0.420034 0.839777 0.572029 0.041 Uiso 1 1 calc R U . . .
C59 C 0.0660(11) 0.4932(13) 0.8713(17) 0.0377(17) Uani 0.25 1 d D . P A 2
C20 C 0.2830(5) 0.7808(3) 0.8974(3) 0.0356(11) Uani 1 1 d . . . . .
H20 H 0.354034 0.757450 0.850472 0.043 Uiso 1 1 calc R U . . .
C36 C 0.5385(5) 0.6380(3) 0.3844(3) 0.0332(11) Uani 1 1 d . . . . .
H36 H 0.569076 0.590576 0.417181 0.040 Uiso 1 1 calc R U . . .
C25 C 0.2428(5) 1.0395(3) 0.7369(3) 0.0319(10) Uani 1 1 d . . . . .
H25 H 0.219708 1.072406 0.786285 0.038 Uiso 1 1 calc R U . . .
C38 C 0.2855(5) 0.5102(3) 0.4486(3) 0.0373(12) Uani 1 1 d . . . . .
H38 H 0.338969 0.506452 0.393327 0.045 Uiso 1 1 calc R U . . .
C34 C 0.5822(5) 0.7292(3) 0.2660(3) 0.0334(11) Uani 1 1 d . . . . .
H34 H 0.643641 0.744931 0.217705 0.040 Uiso 1 1 calc R U . . .
C35 C 0.6275(5) 0.6607(3) 0.3137(3) 0.0350(11) Uani 1 1 d . . . . .
H35 H 0.720043 0.629186 0.298078 0.042 Uiso 1 1 calc R U . . .
C40 C 0.1425(5) 0.4486(3) 0.5649(3) 0.0397(12) Uani 1 1 d . . . . .
H40 H 0.097715 0.401815 0.586632 0.048 Uiso 1 1 calc R U . . .
C12 C -0.4306(5) 0.8372(4) 1.0695(3) 0.0350(11) Uani 1 1 d . . . . .
H12 H -0.490111 0.796813 1.082676 0.042 Uiso 1 1 calc R U . . .
C26 C 0.3124(5) 1.0742(3) 0.6640(3) 0.0317(10) Uani 1 1 d . . . . .
H26 H 0.337352 1.129662 0.664546 0.038 Uiso 1 1 calc R U . . .
C15 C -0.2566(5) 0.9553(3) 1.0330(3) 0.0367(11) Uani 1 1 d . . . . .
H15 H -0.196883 0.995504 1.020802 0.044 Uiso 1 1 calc R U . . .
C13 C -0.4732(5) 0.9214(4) 1.1026(3) 0.0394(12) Uani 1 1 d . . . . .
H13 H -0.562917 0.939403 1.137681 0.047 Uiso 1 1 calc R U . . .
C17 C 0.0717(5) 0.8538(3) 1.0367(3) 0.0342(11) Uani 1 1 d . . . . .
H17 H 0.001142 0.878685 1.083230 0.041 Uiso 1 1 calc R U . . .
C14 C -0.3869(5) 0.9799(4) 1.0851(3) 0.0443(13) Uani 1 1 d . . . . .
H14 H -0.416911 1.037504 1.109016 0.053 Uiso 1 1 calc R U . . .
C32 C 0.3586(5) 0.7521(3) 0.3581(3) 0.0376(12) Uani 1 1 d . . . . .
H32 H 0.265454 0.782654 0.372886 0.045 Uiso 1 1 calc R U . . .
C39 C 0.2203(6) 0.4441(3) 0.4837(3) 0.0425(13) Uani 1 1 d . . . . .
H39 H 0.228372 0.393672 0.451680 0.051 Uiso 1 1 calc R U . . .
C33 C 0.4483(5) 0.7744(3) 0.2882(3) 0.0390(12) Uani 1 1 d . . . . .
H33 H 0.417391 0.821441 0.255174 0.047 Uiso 1 1 calc R U . . .
C18 C 0.2077(5) 0.8336(4) 1.0372(3) 0.0425(13) Uani 1 1 d . . . . .
H18 H 0.231157 0.844240 1.085381 0.051 Uiso 1 1 calc R U . . .
O1 O 0.7224(6) 0.2965(4) 0.8154(3) 0.0243(13) Uani 0.5 1 d . . P B 1
C19 C 0.3112(5) 0.7978(4) 0.9684(3) 0.0434(13) Uani 1 1 d . . . . .
H19 H 0.403492 0.784996 0.970762 0.052 Uiso 1 1 calc R U . . .
C01T C 0.9159(6) 0.0054(4) 0.6284(4) 0.0564(17) Uani 1 1 d . . . . .
H01A H 0.842360 -0.005867 0.606349 0.068 Uiso 1 1 calc R U . . .
H01B H 0.984792 -0.050803 0.624891 0.068 Uiso 1 1 calc R U . . .
O2 O 0.9130(6) 0.3336(4) 0.7410(4) 0.0270(13) Uani 0.5 1 d . . P B 1
C60 C 0.013(2) 0.3723(15) 0.9491(15) 0.0377(17) Uani 0.25 1 d D . P A 2
H60 H 0.031435 0.316696 0.974749 0.045 Uiso 0.25 1 calc R U P A 2
C56 C 0.7780(8) 0.3502(5) 0.7787(5) 0.0187(16) Uani 0.5 1 d . . P B 1
C58 C -0.1148(19) 0.4221(12) 0.9561(17) 0.0377(17) Uani 0.25 1 d D . P A 2
H58 H -0.197508 0.405202 0.984659 0.045 Uiso 0.25 1 calc R U P A 2
S16B S 0.6153(6) 0.6420(5) 0.7375(7) 0.0465(19) Uani 0.25 1 d D . P B -2
C66 C 0.0603(9) 0.4975(7) 0.8706(11) 0.0361(14) Uani 0.5 1 d DG . P A -1
C61 C -0.0791(10) 0.5318(5) 0.9009(9) 0.0361(14) Uani 0.5 1 d G . P A -1
H61 H -0.116392 0.591907 0.891082 0.043 Uiso 0.5 1 calc R U P A -1
C65 C -0.1640(6) 0.4782(5) 0.9454(5) 0.0361(14) Uani 0.5 1 d G . P A -1
C63 C -0.1094(8) 0.3903(5) 0.9597(5) 0.0361(14) Uani 0.5 1 d G . P A -1
H63 H -0.167431 0.353600 0.990145 0.043 Uiso 0.5 1 calc R U P A -1
C64 C 0.0300(9) 0.3559(4) 0.9295(5) 0.0361(14) Uani 0.5 1 d G . P A -1
H64 H 0.067302 0.295844 0.939236 0.043 Uiso 0.5 1 calc R U P A -1
C62 C 0.1149(7) 0.4096(7) 0.8849(9) 0.0361(14) Uani 0.5 1 d G . P A -1
H62 H 0.210191 0.386117 0.864249 0.043 Uiso 0.5 1 calc R U P A -1
C49 C 0.3702(4) 0.5921(3) 0.7669(2) 0.0237(9) Uani 1 1 d D . . . .
C11B C 0.735(2) 0.4776(13) 0.7667(16) 0.030(3) Uiso 0.25 1 d D . P B -2
H11B H 0.802224 0.425986 0.769520 0.036 Uiso 0.25 1 calc R U P B -2
C14B C 0.7537(16) 0.5583(10) 0.7479(14) 0.030(3) Uiso 0.25 1 d D . P B -2
H14B H 0.841496 0.571114 0.740116 0.036 Uiso 0.25 1 calc R U P B -2
O5 O -0.3872(9) 0.4501(8) 0.9961(7) 0.0799(19) Uani 0.5 1 d D . P A -1
O6 O -0.3701(10) 0.5979(7) 0.9829(6) 0.0799(19) Uani 0.5 1 d D . P A -1
C67 C -0.3175(14) 0.5169(10) 0.9774(10) 0.0799(19) Uani 0.5 1 d D . P A -1
C68 C -0.5334(10) 0.4679(10) 1.0102(10) 0.0799(19) Uani 0.5 1 d D . P A -1
H68A H -0.590561 0.512875 0.990823 0.15(5) Uiso 0.5 1 d DR . P A -1
H68B H -0.568821 0.467265 1.063923 0.15(5) Uiso 0.5 1 d DR . P A -1
H68C H -0.533281 0.412535 0.994183 0.15(5) Uiso 0.5 1 d DR . P A -1
C1B C 0.5150(16) 0.5629(12) 0.762(3) 0.030(3) Uiso 0.25 1 d D . P B -2
C5B C 0.591(2) 0.4838(16) 0.782(3) 0.030(3) Uiso 0.25 1 d D . P B -2
H5B H 0.549091 0.436081 0.805044 0.036 Uiso 0.25 1 calc R U P B -2
Cl9 Cl 1.0286(6) 0.2771(4) 0.7683(4) 0.0991(12) Uani 0.4 1 d D . P B -1
C57 C 0.9758(10) 0.2395(7) 0.7516(8) 0.040(3) Uani 0.5 1 d . . P B 1
H57A H 1.070355 0.225895 0.717154 0.060 Uiso 0.5 1 calc R U P B 1
H57B H 0.923545 0.201208 0.735689 0.060 Uiso 0.5 1 calc R U P B 1
H57C H 0.975192 0.229173 0.808926 0.060 Uiso 0.5 1 calc R U P B 1
Cl12 Cl 0.9223(6) 0.3039(4) 0.6293(4) 0.0991(12) Uani 0.4 1 d D . P B -1
C9B C 1.028(2) 0.2392(15) 0.6793(11) 0.0991(12) Uani 0.4 1 d D . P B -1
H9BA H 1.003425 0.180518 0.688249 0.119 Uiso 0.4 1 calc R U P B -1
H9BB H 1.122800 0.229726 0.643147 0.119 Uiso 0.4 1 calc R U P B -1
C46 C 0.0424(16) 0.4972(9) 0.8750(17) 0.023(3) Uani 0.25 1 d D . P A 1
C45 C -0.0911(15) 0.5152(11) 0.9128(17) 0.023(3) Uani 0.25 1 d D . P A 1
H45 H -0.147811 0.572233 0.911581 0.028 Uiso 0.25 1 calc R U P A 1
C44 C -0.1390(12) 0.4477(11) 0.9521(12) 0.023(3) Uani 0.25 1 d D . P A 1
H44 H -0.232526 0.451432 0.980264 0.028 Uiso 0.25 1 calc R U P A 1
C43 C -0.0415(12) 0.3735(10) 0.9480(10) 0.023(3) Uani 0.25 1 d D . P A 1
H43 H -0.058638 0.319331 0.973081 0.028 Uiso 0.25 1 calc R U P A 1
S3 S 0.1206(7) 0.3875(4) 0.8916(5) 0.0392(15) Uani 0.25 1 d D U P A 1
C1A C 0.518250 0.571540 0.762870 0.018(5) Uiso 0.25 1 d D . P B -1
C16A C 0.618(2) 0.613(2) 0.740(3) 0.045(6) Uiso 0.25 1 d D . P B -1
H16A H 0.599160 0.667761 0.713289 0.053 Uiso 0.25 1 calc R U P B -1
C14A C 0.747(3) 0.588(2) 0.749(2) 0.045(6) Uiso 0.25 1 d D . P B -1
H14A H 0.816641 0.620633 0.741591 0.053 Uiso 0.25 1 calc R U P B -1
C11A C 0.7458(19) 0.4978(17) 0.7733(16) 0.039(7) Uiso 0.25 1 d D . P B -1
H11A H 0.825206 0.458463 0.781217 0.047 Uiso 0.25 1 calc R U P B -1
S5A S 0.5912(7) 0.4635(4) 0.7877(7) 0.0337(16) Uani 0.25 1 d D . P B -1

loop_
_atom_site_aniso_label
_atom_site_aniso_U_11
_atom_site_aniso_U_22
_atom_site_aniso_U_33
_atom_site_aniso_U_23
_atom_site_aniso_U_13
_atom_site_aniso_U_12
Ir1 0.01614(8) 0.01911(9) 0.01834(8) -0.00090(6) -0.00127(6) -0.00085(6)
S2 0.0242(5) 0.0255(6) 0.0209(5) 0.0014(4) -0.0032(4) -0.0041(4)
S1 0.0184(5) 0.0304(6) 0.0256(5) -0.0010(5) -0.0023(4) 0.0020(4)
Cl2 0.0337(7) 0.0421(8) 0.0910(12) 0.0192(8) -0.0040(7) -0.0058(6)
Cl1 0.0463(8) 0.0484(9) 0.0887(12) 0.0197(8) -0.0009(8) -0.0046(7)
O3 0.0202(14) 0.0256(16) 0.0239(15) 0.0005(12) -0.0023(12) -0.0026(12)
O4 0.0180(14) 0.0274(17) 0.0240(15) 0.0030(13) -0.0017(12) -0.0006(12)
N3 0.0226(18) 0.0208(19) 0.0230(18) -0.0027(15) -0.0030(15) -0.0024(14)
S12 0.019(2) 0.043(4) 0.047(4) 0.019(3) 0.001(2) -0.014(3)
N1 0.0218(17) 0.0199(18) 0.0207(17) -0.0016(14) -0.0015(15) -0.0017(14)
N4 0.030(2) 0.024(2) 0.0191(17) -0.0028(15) -0.0010(15) -0.0019(15)
N2 0.0226(18) 0.0254(19) 0.0194(17) -0.0021(14) -0.0018(15) -0.0058(15)
C51 0.017(2) 0.020(2) 0.030(2) 0.0021(18) -0.0010(18) 0.0007(16)
C52 0.017(2) 0.020(2) 0.030(2) 0.0021(18) -0.0010(18) 0.0007(16)
C53 0.017(2) 0.020(2) 0.030(2) 0.0021(18) -0.0010(18) 0.0007(16)
C54 0.017(2) 0.020(2) 0.030(2) 0.0021(18) -0.0010(18) 0.0007(16)
C55 0.017(2) 0.020(2) 0.030(2) 0.0021(18) -0.0010(18) 0.0007(16)
C50 0.017(2) 0.020(2) 0.030(2) 0.0021(18) -0.0010(18) 0.0007(16)
C0 0.019(2) 0.043(4) 0.047(4) 0.019(3) 0.001(2) -0.014(3)
C1 0.020(2) 0.016(2) 0.023(2) 0.0008(16) -0.0028(17) -0.0028(16)
C8 0.0144(19) 0.023(2) 0.024(2) -0.0014(17) -0.0038(17) -0.0007(16)
C2 0.020(2) 0.015(2) 0.025(2) 0.0027(16) -0.0057(17) -0.0038(16)
C42 0.022(2) 0.024(2) 0.025(2) -0.0040(18) -0.0042(18) 0.0009(17)
C37 0.028(2) 0.024(2) 0.024(2) -0.0019(18) -0.0013(19) -0.0008(18)
C9 0.020(2) 0.020(2) 0.023(2) -0.0012(17) -0.0014(17) -0.0026(16)
C23 0.0163(19) 0.024(2) 0.023(2) 0.0004(17) -0.0053(17) 0.0013(16)
C22 0.0173(19) 0.021(2) 0.022(2) -0.0012(17) -0.0046(17) 0.0014(16)
C30 0.0181(19) 0.020(2) 0.022(2) -0.0023(16) -0.0028(17) -0.0005(16)
C47 0.026(2) 0.021(2) 0.017(2) -0.0008(16) 0.0018(17) -0.0029(17)
C10 0.023(2) 0.030(2) 0.016(2) -0.0008(17) -0.0005(17) -0.0020(18)
C3 0.031(2) 0.021(2) 0.026(2) -0.0004(18) -0.0061(19) -0.0050(18)
C21 0.026(2) 0.026(2) 0.023(2) 0.0010(18) -0.0051(18) -0.0090(18)
C29 0.0169(19) 0.025(2) 0.023(2) -0.0005(17) -0.0035(17) -0.0037(16)
C16 0.025(2) 0.025(2) 0.027(2) -0.0003(18) -0.0048(19) -0.0064(18)
C24 0.026(2) 0.023(2) 0.026(2) -0.0007(18) -0.0043(19) -0.0043(18)
C28 0.017(2) 0.026(2) 0.027(2) -0.0004(18) -0.0054(18) -0.0019(17)
C48 0.027(2) 0.024(2) 0.026(2) 0.0037(18) -0.0026(19) 0.0000(18)
C41 0.031(2) 0.025(2) 0.032(2) -0.0044(19) -0.002(2) -0.0032(19)
C7 0.024(2) 0.024(2) 0.028(2) 0.0020(18) -0.0085(19) -0.0047(17)
C31 0.032(2) 0.026(2) 0.019(2) -0.0042(17) -0.0021(18) -0.0064(19)
C11 0.030(2) 0.035(3) 0.020(2) -0.0006(19) -0.0040(19) -0.004(2)
C6 0.025(2) 0.034(3) 0.034(3) 0.007(2) -0.011(2) -0.0027(19)
C27 0.025(2) 0.024(2) 0.032(2) 0.0037(19) -0.0031(19) -0.0079(18)
C4 0.037(3) 0.029(3) 0.027(2) 0.0036(19) -0.013(2) -0.010(2)
C5 0.032(3) 0.037(3) 0.039(3) 0.011(2) -0.022(2) -0.007(2)
C59 0.019(2) 0.043(4) 0.047(4) 0.019(3) 0.001(2) -0.014(3)
C20 0.026(2) 0.049(3) 0.030(2) -0.005(2) -0.003(2) -0.008(2)
C36 0.034(3) 0.027(3) 0.032(2) 0.002(2) -0.003(2) -0.001(2)
C25 0.033(2) 0.028(3) 0.033(2) -0.008(2) -0.005(2) -0.006(2)
C38 0.049(3) 0.033(3) 0.025(2) -0.009(2) 0.000(2) -0.009(2)
C34 0.043(3) 0.029(3) 0.023(2) -0.0015(19) 0.001(2) -0.009(2)
C35 0.028(2) 0.035(3) 0.035(3) 0.002(2) 0.001(2) -0.005(2)
C40 0.049(3) 0.029(3) 0.040(3) 0.000(2) -0.005(2) -0.016(2)
C12 0.026(2) 0.056(3) 0.024(2) 0.005(2) -0.007(2) -0.012(2)
C26 0.034(2) 0.019(2) 0.043(3) -0.002(2) -0.008(2) -0.0081(19)
C15 0.033(3) 0.034(3) 0.036(3) -0.007(2) -0.002(2) -0.001(2)
C13 0.027(2) 0.058(4) 0.024(2) -0.004(2) 0.000(2) 0.002(2)
C17 0.040(3) 0.041(3) 0.023(2) -0.004(2) -0.005(2) -0.017(2)
C14 0.038(3) 0.045(3) 0.038(3) -0.015(2) 0.001(2) 0.005(2)
C32 0.036(3) 0.040(3) 0.025(2) 0.000(2) -0.003(2) 0.009(2)
C39 0.061(3) 0.026(3) 0.038(3) -0.009(2) -0.007(3) -0.009(2)
C33 0.045(3) 0.036(3) 0.026(2) 0.005(2) -0.003(2) 0.003(2)
C18 0.044(3) 0.059(4) 0.032(3) -0.007(2) -0.016(2) -0.019(3)
O1 0.034(3) 0.019(3) 0.027(3) 0.008(2) -0.012(3) -0.017(3)
C19 0.032(3) 0.066(4) 0.038(3) -0.005(3) -0.017(2) -0.013(3)
C01T 0.039(3) 0.040(3) 0.089(5) 0.018(3) -0.016(3) -0.011(3)
O2 0.021(3) 0.026(3) 0.028(3) 0.002(3) -0.007(3) 0.006(2)
C60 0.019(2) 0.043(4) 0.047(4) 0.019(3) 0.001(2) -0.014(3)
C56 0.018(4) 0.019(4) 0.018(4) -0.001(3) -0.008(3) 0.002(3)
C58 0.019(2) 0.043(4) 0.047(4) 0.019(3) 0.001(2) -0.014(3)
S16B 0.030(3) 0.059(5) 0.048(4) 0.001(4) -0.004(3) -0.012(3)
C66 0.040(3) 0.031(3) 0.036(3) 0.001(2) -0.006(2) -0.011(2)
C61 0.040(3) 0.031(3) 0.036(3) 0.001(2) -0.006(2) -0.011(2)
C65 0.040(3) 0.031(3) 0.036(3) 0.001(2) -0.006(2) -0.011(2)
C63 0.040(3) 0.031(3) 0.036(3) 0.001(2) -0.006(2) -0.011(2)
C64 0.040(3) 0.031(3) 0.036(3) 0.001(2) -0.006(2) -0.011(2)
C62 0.040(3) 0.031(3) 0.036(3) 0.001(2) -0.006(2) -0.011(2)
C49 0.023(2) 0.023(2) 0.020(2) -0.0031(17) -0.0024(17) 0.0017(17)
O5 0.058(4) 0.101(5) 0.089(4) 0.015(4) -0.013(3) -0.045(3)
O6 0.058(4) 0.101(5) 0.089(4) 0.015(4) -0.013(3) -0.045(3)
C67 0.058(4) 0.101(5) 0.089(4) 0.015(4) -0.013(3) -0.045(3)
C68 0.058(4) 0.101(5) 0.089(4) 0.015(4) -0.013(3) -0.045(3)
Cl9 0.086(3) 0.088(3) 0.117(3) -0.002(2) -0.032(2) -0.001(2)
C57 0.026(5) 0.029(6) 0.061(7) -0.003(5) -0.011(5) 0.003(4)
Cl12 0.086(3) 0.088(3) 0.117(3) -0.002(2) -0.032(2) -0.001(2)
C9B 0.086(3) 0.088(3) 0.117(3) -0.002(2) -0.032(2) -0.001(2)
C46 0.034(6) 0.025(6) 0.015(5) 0.006(5) -0.005(5) -0.019(5)
C45 0.034(6) 0.025(6) 0.015(5) 0.006(5) -0.005(5) -0.019(5)
C44 0.034(6) 0.025(6) 0.015(5) 0.006(5) -0.005(5) -0.019(5)
C43 0.034(6) 0.025(6) 0.015(5) 0.006(5) -0.005(5) -0.019(5)
S3 0.058(3) 0.017(2) 0.033(3) 0.012(2) 0.002(2) -0.010(2)
S5A 0.028(3) 0.027(3) 0.042(4) 0.005(3) -0.006(2) -0.002(2)

loop_
_atom_type_symbol
_atom_type_description
_atom_type_scat_dispersion_real
_atom_type_scat_dispersion_imag
_atom_type_scat_source
C C 0.0033 0.0016 'International Tables Vol C Tables 4.2.6.8 and 6.1.1.4'
H H 0.0000 0.0000 'International Tables Vol C Tables 4.2.6.8 and 6.1.1.4'
Cl Cl 0.1484 0.1585 'International Tables Vol C Tables 4.2.6.8 and 6.1.1.4'
Ir Ir -1.4442 7.9887 'International Tables Vol C Tables 4.2.6.8 and 6.1.1.4'
N N 0.0061 0.0033 'International Tables Vol C Tables 4.2.6.8 and 6.1.1.4'
O O 0.0106 0.0060 'International Tables Vol C Tables 4.2.6.8 and 6.1.1.4'
S S 0.1246 0.1234 'International Tables Vol C Tables 4.2.6.8 and 6.1.1.4'

loop_
_geom_angle_atom_site_label_1
_geom_angle_atom_site_label_2
_geom_angle_atom_site_label_3
_geom_angle
_geom_angle_site_symmetry_1
_geom_angle_site_symmetry_3
_geom_angle_publ_flag
O4 Ir1 O3 88.98(11) . . ?
N3 Ir1 O3 96.01(12) . . ?
N3 Ir1 O4 85.30(12) . . ?
N3 Ir1 N1 179.26(14) . . ?
N1 Ir1 O3 83.96(12) . . ?
N1 Ir1 O4 95.44(12) . . ?
C1 Ir1 O3 86.21(14) . . ?
C1 Ir1 O4 173.36(14) . . ?
C1 Ir1 N3 99.74(15) . . ?
C1 Ir1 N1 79.53(15) . . ?
C1 Ir1 C22 96.01(16) . . ?
C22 Ir1 O3 175.36(14) . . ?
C22 Ir1 O4 89.13(14) . . ?
C22 Ir1 N3 79.60(15) . . ?
C22 Ir1 N1 100.44(15) . . ?
C28 S2 C29 89.4(2) . . ?
C7 S1 C8 89.5(2) . . ?
C47 O3 Ir1 124.7(3) . . ?
C49 O4 Ir1 125.1(3) . . ?
C42 N3 Ir1 137.1(3) . . ?
C30 N3 Ir1 114.9(3) . . ?
C30 N3 C42 107.2(3) . . ?
C58 S12 C59 95.5(9) . . ?
C9 N1 Ir1 113.2(3) . . ?
C9 N1 C21 107.5(3) . . ?
C21 N1 Ir1 138.8(3) . . ?
C37 N4 C31 126.4(3) . . ?
C30 N4 C37 107.1(3) . . ?
C30 N4 C31 126.1(4) . . ?
C9 N2 C10 126.1(4) . . ?
C9 N2 C16 107.3(3) . . ?
C16 N2 C10 126.4(3) . . ?
C52 C51 H51 120.0 . . ?
C52 C51 C50 120.0 . . ?
C52 C51 C1A 116.3(2) . . ?
C52 C51 C11A 29.1(9) . . ?
C50 C51 H51 120.0 . . ?
C50 C51 C1A 4.0(4) . . ?
C50 C51 C11A 92.6(9) . . ?
C1A C51 H51 123.6 . . ?
C1A C51 C11A 88.7(9) . . ?
C11A C51 H51 146.0 . . ?
C51 C52 C53 120.0 . . ?
C51 C52 C56 120.1(5) . . ?
C53 C52 C56 119.9(5) . . ?
C11A C52 C51 106.5(14) . . ?
C11A C52 C53 23.8(14) . . ?
C11A C52 C56 129.3(16) . . ?
C11A C52 S5A 106.7(14) . . ?
S5A C52 C51 11.0(9) . . ?
S5A C52 C53 123.9(5) . . ?
S5A C52 C56 115.3(6) . . ?
C52 C53 H53 120.0 . . ?
C52 C53 S5A 26.0(3) . . ?
C54 C53 C52 120.0 . . ?
C54 C53 H53 120.0 . . ?
C54 C53 S5A 94.5(3) . . ?
C14A C53 C52 121.9(13) . . ?
C14A C53 H53 116.9 . . ?
C14A C53 C54 11.5(17) . . ?
C14A C53 S5A 95.9(13) . . ?
C11A C53 C52 38(2) . . ?
C11A C53 H53 131.1 . . ?
C11A C53 C54 98(3) . . ?
C11A C53 C14A 94(3) . . ?
C11A C53 S5A 27(2) . . ?
S5A C53 H53 145.1 . . ?
C53 C54 H54 120.0 . . ?
C53 C54 C55 120.0 . . ?
C53 C54 C11A 23.2(8) . . ?
C55 C54 H54 120.0 . . ?
C55 C54 C11A 99.9(6) . . ?
C16A C54 C53 117.4(12) . . ?
C16A C54 H54 122.6 . . ?
C16A C54 C55 3.0(19) . . ?
C16A C54 C11A 97.6(13) . . ?
C11A C54 H54 138.4 . . ?
C54 C55 H55 120.0 . . ?
C54 C55 C14A 10.1(13) . . ?
C50 C55 C54 120.0 . . ?
C50 C55 H55 120.0 . . ?
C50 C55 C14A 115.2(12) . . ?
C1A C55 C54 125.0(3) . . ?
C1A C55 H55 115.0 . . ?
C1A C55 C50 5.4(4) . . ?
C1A C55 C14A 119.7(12) . . ?
C14A C55 H55 124.0 . . ?
C51 C50 C49 124.6(5) . . ?
C51 C50 C16A 112.2(13) . . ?
C51 C50 S5A 8.9(7) . . ?
C55 C50 C51 120.0 . . ?
C55 C50 C49 115.3(5) . . ?
C55 C50 C16A 7.9(13) . . ?
C55 C50 S5A 115.2(3) . . ?
C49 C50 S5A 129.1(7) . . ?
C16A C50 C49 123.0(13) . . ?
C16A C50 S5A 107.7(13) . . ?
C59 C0 H0 125.0 . . ?
C59 C0 C60 110.1(11) . . ?
C60 C0 H0 125.0 . . ?
C8 C1 Ir1 113.9(3) . . ?
C8 C1 C2 109.5(3) . . ?
C2 C1 Ir1 136.3(3) . . ?
C1 C8 S1 115.9(3) . . ?
C1 C8 C9 114.8(4) . . ?
C9 C8 S1 128.9(3) . . ?
C3 C2 C1 129.6(4) . . ?
C3 C2 C7 117.8(4) . . ?
C7 C2 C1 112.6(4) . . ?
N3 C42 C37 107.9(4) . . ?
C41 C42 N3 131.7(4) . . ?
C41 C42 C37 120.4(4) . . ?
N4 C37 C42 106.3(4) . . ?
C38 C37 N4 131.9(4) . . ?
C38 C37 C42 121.7(4) . . ?
N1 C9 N2 110.5(4) . . ?
N1 C9 C8 116.1(4) . . ?
N2 C9 C8 133.2(4) . . ?
C24 C23 C22 129.5(4) . . ?
C24 C23 C28 117.3(4) . . ?
C28 C23 C22 113.2(4) . . ?
C23 C22 Ir1 136.4(3) . . ?
C29 C22 Ir1 114.2(3) . . ?
C29 C22 C23 109.3(4) . . ?
N3 C30 N4 111.4(4) . . ?
N3 C30 C29 115.6(4) . . ?
N4 C30 C29 133.0(4) . . ?
O3 C47 C48 127.0(4) . . ?
O3 C47 C59 117.2(7) . . ?
O3 C47 C66 114.3(6) . . ?
O3 C47 C46 109.9(7) . . ?
C48 C47 C59 115.7(7) . . ?
C48 C47 C66 118.7(6) . . ?
C48 C47 C46 123.1(7) . . ?
C66 C47 C46 4.5(8) . . ?
C11 C10 N2 119.6(4) . . ?
C11 C10 C15 121.4(4) . . ?
C15 C10 N2 119.0(4) . . ?
C2 C3 H3 119.8 . . ?
C4 C3 C2 120.5(4) . . ?
C4 C3 H3 119.8 . . ?
N1 C21 C16 108.8(4) . . ?
N1 C21 C20 130.9(4) . . ?
C16 C21 C20 120.3(4) . . ?
C22 C29 S2 115.8(3) . . ?
C22 C29 C30 115.1(4) . . ?
C30 C29 S2 129.1(3) . . ?
C21 C16 N2 105.9(4) . . ?
C17 C16 N2 131.8(4) . . ?
C17 C16 C21 122.2(4) . . ?
C23 C24 H24 120.1 . . ?
C25 C24 C23 119.8(4) . . ?
C25 C24 H24 120.1 . . ?
C23 C28 S2 112.3(3) . . ?
C27 C28 S2 125.2(3) . . ?
C27 C28 C23 122.5(4) . . ?
C47 C48 H48 116.2 . . ?
C47 C48 C49 127.5(4) . . ?
C49 C48 H48 116.2 . . ?
C42 C41 H41 121.1 . . ?
C40 C41 C42 117.7(4) . . ?
C40 C41 H41 121.1 . . ?
C2 C7 S1 112.4(3) . . ?
C6 C7 S1 125.7(4) . . ?
C6 C7 C2 121.8(4) . . ?
C36 C31 N4 119.3(4) . . ?
C36 C31 C32 121.0(4) . . ?
C32 C31 N4 119.7(4) . . ?
C10 C11 H11 120.5 . . ?
C10 C11 C12 119.0(4) . . ?
C12 C11 H11 120.5 . . ?
C7 C6 H6 121.0 . . ?
C5 C6 C7 118.0(4) . . ?
C5 C6 H6 121.0 . . ?
C28 C27 H27 120.6 . . ?
C26 C27 C28 118.8(4) . . ?
C26 C27 H27 120.6 . . ?
C3 C4 H4 119.7 . . ?
C3 C4 C5 120.6(4) . . ?
C5 C4 H4 119.7 . . ?
C6 C5 C4 121.2(4) . . ?
C6 C5 H5 119.4 . . ?
C4 C5 H5 119.4 . . ?
C0 C59 S12 112.8(12) . . ?
C0 C59 C47 126.9(12) . . ?
C47 C59 S12 120.2(11) . . ?
C21 C20 H20 121.2 . . ?
C19 C20 C21 117.5(4) . . ?
C19 C20 H20 121.2 . . ?
C31 C36 H36 120.5 . . ?
C31 C36 C35 119.1(4) . . ?
C35 C36 H36 120.5 . . ?
C24 C25 H25 119.3 . . ?
C24 C25 C26 121.3(4) . . ?
C26 C25 H25 119.3 . . ?
C37 C38 H38 121.6 . . ?
C39 C38 C37 116.9(4) . . ?
C39 C38 H38 121.6 . . ?
C35 C34 H34 120.0 . . ?
C33 C34 H34 120.0 . . ?
C33 C34 C35 120.0(4) . . ?
C36 C35 H35 119.9 . . ?
C34 C35 C36 120.2(4) . . ?
C34 C35 H35 119.9 . . ?
C41 C40 H40 119.4 . . ?
C41 C40 C39 121.2(5) . . ?
C39 C40 H40 119.4 . . ?
C11 C12 H12 120.1 . . ?
C13 C12 C11 119.9(5) . . ?
C13 C12 H12 120.1 . . ?
C27 C26 C25 120.3(4) . . ?
C27 C26 H26 119.8 . . ?
C25 C26 H26 119.8 . . ?
C10 C15 H15 120.7 . . ?
C14 C15 C10 118.6(5) . . ?
C14 C15 H15 120.7 . . ?
C12 C13 H13 119.7 . . ?
C12 C13 C14 120.5(4) . . ?
C14 C13 H13 119.7 . . ?
C16 C17 H17 121.6 . . ?
C18 C17 C16 116.8(4) . . ?
C18 C17 H17 121.6 . . ?
C15 C14 H14 119.7 . . ?
C13 C14 C15 120.5(5) . . ?
C13 C14 H14 119.7 . . ?
C31 C32 H32 120.4 . . ?
C33 C32 C31 119.3(4) . . ?
C33 C32 H32 120.4 . . ?
C38 C39 C40 122.1(5) . . ?
C38 C39 H39 119.0 . . ?
C40 C39 H39 119.0 . . ?
C34 C33 C32 120.4(4) . . ?
C34 C33 H33 119.8 . . ?
C32 C33 H33 119.8 . . ?
C17 C18 H18 119.3 . . ?
C17 C18 C19 121.4(4) . . ?
C19 C18 H18 119.3 . . ?
C20 C19 C18 121.7(5) . . ?
C20 C19 H19 119.1 . . ?
C18 C19 H19 119.1 . . ?
Cl2 C01T H01A 109.3 . . ?
Cl2 C01T H01B 109.3 . . ?
Cl1 C01T Cl2 111.7(3) . . ?
Cl1 C01T H01A 109.3 . . ?
Cl1 C01T H01B 109.3 . . ?
H01A C01T H01B 107.9 . . ?
C56 O2 Cl9 129.1(6) . . ?
C56 O2 C57 110.2(7) . . ?
C56 O2 Cl12 103.5(5) . . ?
C56 O2 C9B 132.2(9) . . ?
Cl9 O2 Cl12 111.1(4) . . ?
Cl9 O2 C9B 58.5(4) . . ?
C57 O2 Cl9 38.5(5) . . ?
C57 O2 Cl12 88.2(6) . . ?
C57 O2 C9B 40.7(7) . . ?
C9B O2 Cl12 53.2(4) . . ?
C0 C60 H60 124.0 . . ?
C58 C60 C0 112.1(15) . . ?
C58 C60 H60 124.0 . . ?
C52 C56 S5A 28.6(3) . . ?
O1 C56 C52 127.0(7) . . ?
O1 C56 O2 123.1(7) . . ?
O1 C56 S5A 98.8(6) . . ?
O2 C56 C52 109.9(6) . . ?
O2 C56 S5A 137.9(6) . . ?
S12 C58 H58 125.2 . . ?
C60 C58 S12 109.6(14) . . ?
C60 C58 H58 125.2 . . ?
C1B S16B C14B 87.5(9) . . ?
C47 C66 C45 127.8(9) . . ?
C47 C66 S3 127.6(7) . . ?
C61 C66 C47 115.2(7) . . ?
C61 C66 C62 120.0 . . ?
C61 C66 C45 12.7(6) . . ?
C61 C66 S3 117.2(3) . . ?
C62 C66 C47 124.8(7) . . ?
C62 C66 C45 107.4(6) . . ?
C62 C66 S3 2.8(3) . . ?
C45 C66 S3 104.6(7) . . ?
C66 C61 H61 120.0 . . ?
C66 C61 C44 104.0(4) . . ?
C65 C61 C66 120.0 . . ?
C65 C61 H61 120.0 . . ?
C65 C61 C44 16.1(4) . . ?
C46 C61 C66 3.4(9) . . ?
C46 C61 H61 123.3 . . ?
C46 C61 C65 116.7(7) . . ?
C46 C61 C44 100.8(8) . . ?
C44 C61 H61 136.0 . . ?
C61 C65 C63 120.0 . . ?
C61 C65 C67 119.2(8) . . ?
C61 C65 C43 101.8(4) . . ?
C63 C65 C67 120.8(8) . . ?
C63 C65 C43 18.3(4) . . ?
C67 C65 C43 139.0(9) . . ?
C45 C65 C61 5.4(11) . . ?
C45 C65 C63 115.0(7) . . ?
C45 C65 C67 124.2(10) . . ?
C45 C65 C43 96.8(8) . . ?
C44 C65 C61 114.6(18) . . ?
C44 C65 C63 8(3) . . ?
C44 C65 C67 126(2) . . ?
C44 C65 C45 109(2) . . ?
C44 C65 C43 13.9(17) . . ?
C65 C63 H63 120.0 . . ?
C64 C63 C65 120.0 . . ?
C64 C63 H63 120.0 . . ?
C44 C63 C65 4.8(15) . . ?
C44 C63 H63 122.9 . . ?
C44 C63 C64 117.0(10) . . ?
C43 C63 C65 121.4(13) . . ?
C43 C63 H63 118.4 . . ?
C43 C63 C64 4.4(19) . . ?
C43 C63 C44 118.1(17) . . ?
C63 C64 H64 120.0 . . ?
C63 C64 C62 120.0 . . ?
C63 C64 C44 23.9(5) . . ?
C62 C64 H64 120.0 . . ?
C62 C64 C44 96.2(5) . . ?
C44 C64 H64 143.8 . . ?
C43 C64 C63 4.1(18) . . ?
C43 C64 H64 118.5 . . ?
C43 C64 C62 121.3(12) . . ?
C43 C64 C44 25.3(11) . . ?
C43 C64 S3 133.7(14) . . ?
S3 C64 C63 132.4(5) . . ?
S3 C64 H64 107.6 . . ?
S3 C64 C62 12.5(5) . . ?
S3 C64 C44 108.6(6) . . ?
C66 C62 H62 120.0 . . ?
C66 C62 C46 7.3(8) . . ?
C66 C62 C43 100.8(5) . . ?
C64 C62 C66 120.0 . . ?
C64 C62 H62 120.0 . . ?
C64 C62 C46 112.8(8) . . ?
C64 C62 C43 19.2(4) . . ?
C46 C62 H62 127.2 . . ?
C46 C62 C43 93.6(8) . . ?
C43 C62 H62 139.1 . . ?
O4 C49 C50 116.8(5) . . ?
O4 C49 C48 126.2(4) . . ?
O4 C49 C1B 114.3(8) . . ?
O4 C49 C1A 110.0(3) . . ?
C48 C49 C50 117.0(5) . . ?
C48 C49 C1B 119.5(9) . . ?
C48 C49 C1A 123.6(3) . . ?
C1A C49 C50 8.1(4) . . ?
C14B C11B H11B 127.2 . . ?
C14B C11B C5B 106(2) . . ?
C5B C11B H11B 127.2 . . ?
S16B C14B H14B 120.4 . . ?
C11B C14B S16B 119.3(15) . . ?
C11B C14B H14B 120.4 . . ?
C67 O5 C68 120.9(13) . . ?
C65 C67 C44 12.7(6) . . ?
O5 C67 C65 110.0(12) . . ?
O5 C67 C44 98.5(11) . . ?
O6 C67 C65 124.4(11) . . ?
O6 C67 O5 125.6(13) . . ?
O6 C67 C44 135.8(12) . . ?
O5 C68 H68A 130.0 . . ?
O5 C68 H68B 106.6 . . ?
O5 C68 H68C 93.6 . . ?
H68A C68 H68B 106.2 . . ?
H68A C68 H68C 114.1 . . ?
H68B C68 H68C 103.2 . . ?
C49 C1B S16B 117.4(10) . . ?
C5B C1B S16B 110.1(14) . . ?
C5B C1B C49 132.1(14) . . ?
C11B C5B H5B 121.7 . . ?
C1B C5B C11B 117(2) . . ?
C1B C5B H5B 121.7 . . ?
O2 Cl9 C9B 71.1(8) . . ?
C57 Cl9 O2 70.1(8) . . ?
C57 Cl9 C9B 46.0(11) . . ?
O2 C57 H57A 109.5 . . ?
O2 C57 H57B 109.5 . . ?
O2 C57 H57C 109.5 . . ?
Cl9 C57 O2 71.4(8) . . ?
Cl9 C57 H57A 70.6 . . ?
Cl9 C57 H57B 178.9 . . ?
Cl9 C57 H57C 69.6 . . ?
Cl9 C57 C9B 98.0(15) . . ?
H57A C57 H57B 109.5 . . ?
H57A C57 H57C 109.5 . . ?
H57B C57 H57C 109.5 . . ?
C9B C57 O2 85.7(13) . . ?
C9B C57 H57A 45.4 . . ?
C9B C57 H57B 82.7 . . ?
C9B C57 H57C 154.8 . . ?
C9B Cl12 O2 59.9(7) . . ?
O2 C9B H9BA 118.2 . . ?
O2 C9B H9BB 133.6 . . ?
Cl9 C9B O2 50.4(6) . . ?
Cl9 C9B Cl12 116.6(13) . . ?
Cl9 C9B H9BA 108.1 . . ?
Cl9 C9B H9BB 108.1 . . ?
C57 C9B O2 53.6(10) . . ?
C57 C9B Cl9 36.0(7) . . ?
C57 C9B Cl12 111.4(16) . . ?
C57 C9B H9BA 77.1 . . ?
C57 C9B H9BB 136.4 . . ?
Cl12 C9B O2 66.9(8) . . ?
Cl12 C9B H9BA 108.1 . . ?
Cl12 C9B H9BB 108.1 . . ?
H9BA C9B H9BB 107.3 . . ?
C47 C46 S3 117.3(8) . . ?
C61 C46 C47 116.3(9) . . ?
C61 C46 C62 130.5(14) . . ?
C61 C46 C45 14.6(8) . . ?
C61 C46 S3 126.3(11) . . ?
C62 C46 C47 113.2(10) . . ?
C62 C46 S3 4.1(4) . . ?
C45 C46 C47 130.9(10) . . ?
C45 C46 C62 115.9(11) . . ?
C45 C46 S3 111.8(9) . . ?
C66 C45 H45 121.0 . . ?
C65 C45 C66 137.4(12) . . ?
C65 C45 C46 136.0(12) . . ?
C65 C45 H45 101.4 . . ?
C65 C45 C44 21.2(6) . . ?
C46 C45 C66 1.7(13) . . ?
C46 C45 H45 122.4 . . ?
C44 C45 C66 116.6(9) . . ?
C44 C45 C46 115.2(10) . . ?
C44 C45 H45 122.4 . . ?
C61 C44 C64 99.7(7) . . ?
C61 C44 C67 90.5(8) . . ?
C61 C44 H44 123.6 . . ?
C65 C44 C61 49.3(16) . . ?
C65 C44 C63 167(4) . . ?
C65 C44 C64 148(2) . . ?
C65 C44 C67 41.4(16) . . ?
C65 C44 C45 49(2) . . ?
C65 C44 H44 74.6 . . ?
C65 C44 C43 161(2) . . ?
C63 C44 C61 138.6(12) . . ?
C63 C44 C64 39.2(6) . . ?
C63 C44 C67 130.1(14) . . ?
C63 C44 C45 138.8(12) . . ?
C63 C44 H44 97.5 . . ?
C63 C44 C43 26.2(7) . . ?
C64 C44 H44 136.6 . . ?
C67 C44 C64 168.9(12) . . ?
C67 C44 H44 33.1 . . ?
C45 C44 C61 1.2(18) . . ?
C45 C44 C64 99.9(7) . . ?
C45 C44 C67 90.5(10) . . ?
C45 C44 H44 123.5 . . ?
C45 C44 C43 113.0(9) . . ?
C43 C44 C61 112.9(9) . . ?
C43 C44 C64 13.2(5) . . ?
C43 C44 C67 156.3(12) . . ?
C43 C44 H44 123.5 . . ?
C65 C43 C62 97.3(7) . . ?
C65 C43 H43 128.5 . . ?
C63 C43 C65 40.3(10) . . ?
C63 C43 C64 171(4) . . ?
C63 C43 C62 137.3(17) . . ?
C63 C43 C44 35.7(13) . . ?
C63 C43 H43 88.3 . . ?
C63 C43 S3 147.7(17) . . ?
C64 C43 C65 136.5(15) . . ?
C64 C43 C62 39.5(8) . . ?
C64 C43 C44 141.5(16) . . ?
C64 C43 H43 94.7 . . ?
C64 C43 S3 29.0(10) . . ?
C62 C43 H43 134.1 . . ?
C44 C43 C65 5.2(7) . . ?
C44 C43 C62 102.2(9) . . ?
C44 C43 H43 123.6 . . ?
C44 C43 S3 112.7(9) . . ?
S3 C43 C65 107.8(7) . . ?
S3 C43 C62 10.5(4) . . ?
S3 C43 H43 123.6 . . ?
C66 S3 C46 5.9(7) . . ?
C66 S3 C43 93.1(6) . . ?
C64 S3 C66 110.3(6) . . ?
C64 S3 C46 104.4(6) . . ?
C64 S3 C43 17.3(6) . . ?
C43 S3 C46 87.3(6) . . ?
C51 C1A S5A 8.4(7) . . ?
C55 C1A C51 118.6(3) . . ?
C55 C1A C49 128.0(3) . . ?
C55 C1A C16A 8.5(15) . . ?
C55 C1A S5A 114.3(3) . . ?
C49 C1A C51 112.8(3) . . ?
C49 C1A S5A 117.7(3) . . ?
C16A C1A C51 110.1(14) . . ?
C16A C1A C49 136.2(13) . . ?
C16A C1A S5A 106.0(14) . . ?
C54 C16A C50 130(2) . . ?
C54 C16A C1A 136(2) . . ?
C54 C16A H16A 107.7 . . ?
C54 C16A C14A 11.5(17) . . ?
C50 C16A H16A 120.3 . . ?
C1A C16A C50 6.1(4) . . ?
C1A C16A H16A 115.7 . . ?
C1A C16A C14A 129(2) . . ?
C14A C16A C50 124(2) . . ?
C14A C16A H16A 115.7 . . ?
C53 C14A C55 119(2) . . ?
C53 C14A C16A 116(3) . . ?
C53 C14A H14A 110.4 . . ?
C53 C14A C11A 26.3(11) . . ?
C55 C14A H14A 128.8 . . ?
C16A C14A C55 3(2) . . ?
C16A C14A H14A 130.4 . . ?
C16A C14A C11A 99(2) . . ?
C11A C14A C55 100.7(19) . . ?
C11A C14A H14A 130.4 . . ?
C51 C11A H11A 127.7 . . ?
C52 C11A C51 44.4(7) . . ?
C52 C11A C54 137(2) . . ?
C52 C11A C14A 147(3) . . ?
C52 C11A H11A 85.4 . . ?
C52 C11A S5A 41.5(7) . . ?
C53 C11A C51 136(3) . . ?
C53 C11A C52 118(4) . . ?
C53 C11A C54 59(2) . . ?
C53 C11A C14A 60(3) . . ?
C53 C11A H11A 73.2 . . ?
C53 C11A S5A 143(3) . . ?
C54 C11A C51 104.4(13) . . ?
C54 C11A H11A 126.4 . . ?
C54 C11A S5A 111.5(14) . . ?
C14A C11A C51 110.5(17) . . ?
C14A C11A C54 9.4(14) . . ?
C14A C11A H11A 121.5 . . ?
C14A C11A S5A 116.9(18) . . ?
S5A C11A C51 8.3(5) . . ?
S5A C11A H11A 121.5 . . ?
C52 S5A C53 30.1(3) . . ?
C52 S5A C50 117.8(7) . . ?
C52 S5A C56 36.1(4) . . ?
C52 S5A C1A 114.7(5) . . ?
C52 S5A C11A 31.9(9) . . ?
C50 S5A C53 89.3(4) . . ?
C50 S5A C56 152.8(7) . . ?
C50 S5A C1A 4.4(4) . . ?
C50 S5A C11A 92.0(11) . . ?
C56 S5A C53 65.9(3) . . ?
C1A S5A C53 85.8(3) . . ?
C1A S5A C56 150.4(5) . . ?
C11A S5A C53 9.6(9) . . ?
C11A S5A C56 65.5(9) . . ?
C11A S5A C1A 88.1(10) . . ?

loop_
_geom_bond_atom_site_label_1
_geom_bond_atom_site_label_2
_geom_bond_distance
_geom_bond_site_symmetry_2
_geom_bond_publ_flag
Ir1 O3 2.118(3) . ?
Ir1 O4 2.114(3) . ?
Ir1 N3 2.041(3) . ?
Ir1 N1 2.046(3) . ?
Ir1 C1 1.998(4) . ?
Ir1 C22 2.012(4) . ?
S2 C29 1.748(4) . ?
S2 C28 1.747(4) . ?
S1 C8 1.746(4) . ?
S1 C7 1.739(4) . ?
Cl2 C01T 1.768(6) . ?
Cl1 C01T 1.756(7) . ?
O3 C47 1.275(5) . ?
O4 C49 1.282(5) . ?
N3 C42 1.390(5) . ?
N3 C30 1.332(5) . ?
S12 C59 1.668(9) . ?
S12 C58 1.666(9) . ?
N1 C9 1.339(5) . ?
N1 C21 1.379(5) . ?
N4 C37 1.395(6) . ?
N4 C30 1.361(5) . ?
N4 C31 1.439(5) . ?
N2 C9 1.367(5) . ?
N2 C10 1.435(5) . ?
N2 C16 1.403(5) . ?
C51 H51 0.9500 . ?
C51 C52 1.3900 . ?
C51 C50 1.3900 . ?
C51 C1A 1.574(7) . ?
C51 C11A 1.906(14) . ?
C52 C53 1.3900 . ?
C52 C56 1.490(9) . ?
C52 C11A 0.97(2) . ?
C52 S5A 1.213(10) . ?
C53 H53 0.9500 . ?
C53 C54 1.3900 . ?
C53 C14A 1.25(3) . ?
C53 C11A 0.638(19) . ?
C53 S5A 2.299(9) . ?
C54 H54 0.9500 . ?
C54 C55 1.3900 . ?
C54 C16A 1.20(2) . ?
C54 C11A 1.60(3) . ?
C55 H55 0.9500 . ?
C55 C50 1.3900 . ?
C55 C1A 1.219(8) . ?
C55 C14A 1.55(3) . ?
C50 C49 1.490(6) . ?
C50 C16A 1.454(14) . ?
C50 S5A 1.590(10) . ?
C0 H0 0.9500 . ?
C0 C59 1.313(10) . ?
C0 C60 1.51(2) . ?
C1 C8 1.378(6) . ?
C1 C2 1.447(6) . ?
C8 C9 1.421(6) . ?
C2 C3 1.402(6) . ?
C2 C7 1.421(6) . ?
C42 C37 1.405(6) . ?
C42 C41 1.388(6) . ?
C37 C38 1.392(6) . ?
C23 C22 1.442(6) . ?
C23 C24 1.410(6) . ?
C23 C28 1.416(6) . ?
C22 C29 1.386(6) . ?
C30 C29 1.429(6) . ?
C47 C48 1.387(6) . ?
C47 C59 1.477(15) . ?
C47 C66 1.453(7) . ?
C47 C46 1.591(15) . ?
C10 C11 1.378(6) . ?
C10 C15 1.389(6) . ?
C3 H3 0.9500 . ?
C3 C4 1.373(6) . ?
C21 C16 1.395(6) . ?
C21 C20 1.395(6) . ?
C16 C17 1.384(6) . ?
C24 H24 0.9500 . ?
C24 C25 1.384(6) . ?
C28 C27 1.393(6) . ?
C48 H48 0.9500 . ?
C48 C49 1.404(6) . ?
C41 H41 0.9500 . ?
C41 C40 1.383(6) . ?
C7 C6 1.396(6) . ?
C31 C36 1.374(6) . ?
C31 C32 1.381(6) . ?
C11 H11 0.9500 . ?
C11 C12 1.394(6) . ?
C6 H6 0.9500 . ?
C6 C5 1.383(7) . ?
C27 H27 0.9500 . ?
C27 C26 1.368(6) . ?
C4 H4 0.9500 . ?
C4 C5 1.396(7) . ?
C5 H5 0.9500 . ?
C20 H20 0.9500 . ?
C20 C19 1.372(7) . ?
C36 H36 0.9500 . ?
C36 C35 1.385(6) . ?
C25 H25 0.9500 . ?
C25 C26 1.401(6) . ?
C38 H38 0.9500 . ?
C38 C39 1.372(7) . ?
C34 H34 0.9500 . ?
C34 C35 1.381(7) . ?
C34 C33 1.372(7) . ?
C35 H35 0.9500 . ?
C40 H40 0.9500 . ?
C40 C39 1.394(7) . ?
C12 H12 0.9500 . ?
C12 C13 1.377(7) . ?
C26 H26 0.9500 . ?
C15 H15 0.9500 . ?
C15 C14 1.384(7) . ?
C13 H13 0.9500 . ?
C13 C14 1.377(8) . ?
C17 H17 0.9500 . ?
C17 C18 1.383(7) . ?
C14 H14 0.9500 . ?
C32 H32 0.9500 . ?
C32 C33 1.378(7) . ?
C39 H39 0.9500 . ?
C33 H33 0.9500 . ?
C18 H18 0.9500 . ?
C18 C19 1.397(7) . ?
O1 C56 1.173(9) . ?
C19 H19 0.9500 . ?
C01T H01A 0.9900 . ?
C01T H01B 0.9900 . ?
O2 C56 1.347(9) . ?
O2 Cl9 1.494(8) . ?
O2 C57 1.482(11) . ?
O2 Cl12 1.952(9) . ?
O2 C9B 1.84(2) . ?
C60 H60 0.9500 . ?
C60 C58 1.360(10) . ?
C56 S5A 2.288(10) . ?
C58 H58 0.9500 . ?
S16B C14B 1.755(10) . ?
S16B C1B 1.741(10) . ?
C66 C61 1.3900 . ?
C66 C62 1.3900 . ?
C66 C45 1.511(19) . ?
C66 S3 1.733(12) . ?
C61 H61 0.9500 . ?
C61 C65 1.3900 . ?
C61 C46 1.225(19) . ?
C61 C44 1.667(17) . ?
C65 C63 1.3900 . ?
C65 C67 1.531(16) . ?
C65 C45 1.07(2) . ?
C65 C44 0.509(14) . ?
C65 C43 1.834(14) . ?
C63 H63 0.9500 . ?
C63 C64 1.3900 . ?
C63 C44 0.889(15) . ?
C63 C43 0.674(12) . ?
C64 H64 0.9500 . ?
C64 C62 1.3900 . ?
C64 C44 1.961(12) . ?
C64 C43 0.720(12) . ?
C64 S3 1.174(11) . ?
C62 H62 0.9500 . ?
C62 C46 1.424(16) . ?
C62 C43 1.868(12) . ?
C49 C1B 1.456(14) . ?
C49 C1A 1.487(4) . ?
C11B H11B 0.9500 . ?
C11B C14B 1.316(10) . ?
C11B C5B 1.431(9) . ?
C14B H14B 0.9500 . ?
O5 C67 1.366(16) . ?
O5 C68 1.439(9) . ?
O6 C67 1.248(14) . ?
C67 C44 1.875(18) . ?
C68 H68A 0.9213 . ?
C68 H68B 0.8876 . ?
C68 H68C 0.9121 . ?
C1B C5B 1.383(9) . ?
C5B H5B 0.9500 . ?
Cl9 C57 0.981(11) . ?
Cl9 C9B 1.654(16) . ?
C57 H57A 0.9800 . ?
C57 H57B 0.9800 . ?
C57 H57C 0.9800 . ?
C57 C9B 1.20(2) . ?
Cl12 C9B 1.700(15) . ?
C9B H9BA 0.9900 . ?
C9B H9BB 0.9900 . ?
C46 C45 1.334(10) . ?
C46 S3 1.757(9) . ?
C45 H45 0.9500 . ?
C45 C44 1.326(10) . ?
C44 H44 0.9500 . ?
C44 C43 1.345(9) . ?
C43 H43 0.9500 . ?
C43 S3 1.750(9) . ?
C1A C16A 1.301(10) . ?
C1A S5A 1.759(5) . ?
C16A H16A 0.9500 . ?
C16A C14A 1.357(10) . ?
C14A H14A 0.9500 . ?
C14A C11A 1.44(3) . ?
C11A H11A 0.9500 . ?
C11A S5A 1.755(10) . ?

loop_
_geom_torsion_atom_site_label_1
_geom_torsion_atom_site_label_2
_geom_torsion_atom_site_label_3
_geom_torsion_atom_site_label_4
_geom_torsion
_geom_torsion_site_symmetry_1
_geom_torsion_site_symmetry_2
_geom_torsion_site_symmetry_3
_geom_torsion_site_symmetry_4
_geom_torsion_publ_flag
Ir1 O3 C47 C48 -5.4(6) . . . . ?
Ir1 O3 C47 C59 175.3(14) . . . . ?
Ir1 O3 C47 C66 174.5(9) . . . . ?
Ir1 O3 C47 C46 173.6(11) . . . . ?
Ir1 O4 C49 C50 -179.6(8) . . . . ?
Ir1 O4 C49 C48 -0.3(6) . . . . ?
Ir1 O4 C49 C1B -178.6(19) . . . . ?
Ir1 O4 C49 C1A -174.68(18) . . . . ?
Ir1 N3 C42 C37 -167.6(3) . . . . ?
Ir1 N3 C42 C41 15.0(8) . . . . ?
Ir1 N3 C30 N4 170.4(3) . . . . ?
Ir1 N3 C30 C29 -8.6(5) . . . . ?
Ir1 N1 C9 N2 173.2(3) . . . . ?
Ir1 N1 C9 C8 -10.6(5) . . . . ?
Ir1 N1 C21 C16 -171.4(3) . . . . ?
Ir1 N1 C21 C20 9.0(8) . . . . ?
Ir1 C1 C8 S1 -174.4(2) . . . . ?
Ir1 C1 C8 C9 12.3(5) . . . . ?
Ir1 C1 C2 C3 -6.1(7) . . . . ?
Ir1 C1 C2 C7 174.0(3) . . . . ?
Ir1 C22 C29 S2 -178.88(19) . . . . ?
Ir1 C22 C29 C30 1.6(5) . . . . ?
S2 C28 C27 C26 -177.4(4) . . . . ?
S1 C8 C9 N1 -173.1(3) . . . . ?
S1 C8 C9 N2 1.9(7) . . . . ?
S1 C7 C6 C5 -177.5(4) . . . . ?
O3 C47 C48 C49 -2.0(8) . . . . ?
O3 C47 C59 S12 -17(3) . . . . ?
O3 C47 C59 C0 166.3(15) . . . . ?
O3 C47 C66 C61 -22.4(12) . . . . ?
O3 C47 C66 C62 154.4(7) . . . . ?
O3 C47 C66 C45 -23(3) . . . . ?
O3 C47 C66 S3 154.6(14) . . . . ?
O3 C47 C46 C61 -24(3) . . . . ?
O3 C47 C46 C62 157(2) . . . . ?
O3 C47 C46 C45 -25(2) . . . . ?
O3 C47 C46 S3 156.6(13) . . . . ?
O4 C49 C1B S16B 21(3) . . . . ?
O4 C49 C1B C5B -167(4) . . . . ?
O4 C49 C1A C51 -156.2(6) . . . . ?
O4 C49 C1A C55 14.3(11) . . . . ?
O4 C49 C1A C16A 11(3) . . . . ?
O4 C49 C1A S5A -163.8(5) . . . . ?
N3 C42 C37 N4 -0.9(5) . . . . ?
N3 C42 C37 C38 -178.4(4) . . . . ?
N3 C42 C41 C40 176.2(5) . . . . ?
N3 C30 C29 S2 -174.8(3) . . . . ?
N3 C30 C29 C22 4.7(5) . . . . ?
N1 C21 C16 N2 1.0(5) . . . . ?
N1 C21 C16 C17 178.4(4) . . . . ?
N1 C21 C20 C19 -178.2(5) . . . . ?
N4 C37 C38 C39 -175.5(5) . . . . ?
N4 C30 C29 S2 6.5(7) . . . . ?
N4 C30 C29 C22 -174.0(4) . . . . ?
N4 C31 C36 C35 -178.5(4) . . . . ?
N4 C31 C32 C33 178.1(5) . . . . ?
N2 C10 C11 C12 179.9(4) . . . . ?
N2 C10 C15 C14 179.9(4) . . . . ?
N2 C16 C17 C18 177.0(5) . . . . ?
C51 C52 C53 C54 0.0 . . . . ?
C51 C52 C53 C14A 13(2) . . . . ?
C51 C52 C53 C11A 60(4) . . . . ?
C51 C52 C53 S5A 12.1(11) . . . . ?
C51 C52 C56 O1 -22.1(11) . . . . ?
C51 C52 C56 O2 158.5(7) . . . . ?
C51 C52 C56 S5A -11.2(11) . . . . ?
C51 C52 C11A C53 -128(3) . . . . ?
C51 C52 C11A C54 -54(3) . . . . ?
C51 C52 C11A C14A -50(4) . . . . ?
C51 C52 C11A S5A 11.5(9) . . . . ?
C51 C52 S5A C53 -73(4) . . . . ?
C51 C52 S5A C50 -52(2) . . . . ?
C51 C52 S5A C56 118(3) . . . . ?
C51 C52 S5A C1A -55(3) . . . . ?
C51 C52 S5A C11A -91(4) . . . . ?
C51 C50 C49 O4 -156.7(7) . . . . ?
C51 C50 C49 C48 23.9(13) . . . . ?
C51 C50 C49 C1A 169(6) . . . . ?
C51 C50 C16A C54 -4(7) . . . . ?
C51 C50 C16A C1A -159(7) . . . . ?
C51 C50 C16A C14A -15(5) . . . . ?
C51 C50 S5A C52 105(4) . . . . ?
C51 C50 S5A C53 116(3) . . . . ?
C51 C50 S5A C56 92(5) . . . . ?
C51 C50 S5A C1A 152(6) . . . . ?
C51 C50 S5A C11A 125(4) . . . . ?
C51 C1A C16A C54 -9(7) . . . . ?
C51 C1A C16A C50 18(6) . . . . ?
C51 C1A C16A C14A -21(5) . . . . ?
C51 C1A S5A C52 109(4) . . . . ?
C51 C1A S5A C53 117(3) . . . . ?
C51 C1A S5A C50 -26(6) . . . . ?
C51 C1A S5A C56 101(4) . . . . ?
C51 C1A S5A C11A 127(4) . . . . ?
C51 C11A S5A C52 106(5) . . . . ?
C51 C11A S5A C53 34(7) . . . . ?
C51 C11A S5A C50 -40(3) . . . . ?
C51 C11A S5A C56 124(4) . . . . ?
C51 C11A S5A C1A -42(4) . . . . ?
C52 C51 C50 C55 0.0 . . . . ?
C52 C51 C50 C49 177.3(15) . . . . ?
C52 C51 C50 C16A 1(2) . . . . ?
C52 C51 C50 S5A -59(3) . . . . ?
C52 C51 C1A C55 4.3(18) . . . . ?
C52 C51 C1A C49 175.8(6) . . . . ?
C52 C51 C1A C16A 5(2) . . . . ?
C52 C51 C1A S5A -57(3) . . . . ?
C52 C53 C54 C55 0.0 . . . . ?
C52 C53 C54 C16A -2(3) . . . . ?
C52 C53 C54 C11A 32(2) . . . . ?
C52 C53 C14A C55 -24(4) . . . . ?
C52 C53 C14A C16A -26(4) . . . . ?
C52 C53 C14A C11A 27(2) . . . . ?
C52 C53 C11A C51 -52(3) . . . . ?
C52 C53 C11A C54 -131(3) . . . . ?
C52 C53 C11A C14A -141(3) . . . . ?
C52 C53 C11A S5A -46(3) . . . . ?
C52 C11A S5A C53 -72(5) . . . . ?
C52 C11A S5A C50 -146(2) . . . . ?
C52 C11A S5A C56 18.4(12) . . . . ?
C52 C11A S5A C1A -147.8(17) . . . . ?
C53 C52 C56 O1 158.7(8) . . . . ?
C53 C52 C56 O2 -20.8(10) . . . . ?
C53 C52 C56 S5A 169.6(14) . . . . ?
C53 C52 C11A C51 128(3) . . . . ?
C53 C52 C11A C54 74(4) . . . . ?
C53 C52 C11A C14A 78(5) . . . . ?
C53 C52 C11A S5A 140(3) . . . . ?
C53 C52 S5A C50 21(2) . . . . ?
C53 C52 S5A C56 -169.1(14) . . . . ?
C53 C52 S5A C1A 17.6(14) . . . . ?
C53 C52 S5A C11A -18.3(17) . . . . ?
C53 C54 C55 C50 0.0 . . . . ?
C53 C54 C55 C1A 2.7(11) . . . . ?
C53 C54 C55 C14A 64(7) . . . . ?
C53 C54 C16A C50 4(7) . . . . ?
C53 C54 C16A C1A 7(7) . . . . ?
C53 C54 C16A C14A 63(7) . . . . ?
C53 C54 C11A C51 -136(3) . . . . ?
C53 C54 C11A C52 -100(4) . . . . ?
C53 C54 C11A C14A 93(8) . . . . ?
C53 C54 C11A S5A -140(3) . . . . ?
C53 C14A C11A C51 -132(3) . . . . ?
C53 C14A C11A C52 -97(5) . . . . ?
C53 C14A C11A C54 -82(8) . . . . ?
C53 C14A C11A S5A -138(3) . . . . ?
C53 C11A S5A C52 72(5) . . . . ?
C53 C11A S5A C50 -74(6) . . . . ?
C53 C11A S5A C56 90(6) . . . . ?
C53 C11A S5A C1A -76(6) . . . . ?
C54 C53 C14A C55 60(6) . . . . ?
C54 C53 C14A C16A 58(5) . . . . ?
C54 C53 C14A C11A 111(7) . . . . ?
C54 C53 C11A C51 78(4) . . . . ?
C54 C53 C11A C52 131(3) . . . . ?
C54 C53 C11A C14A -10.9(16) . . . . ?
C54 C53 C11A S5A 85(5) . . . . ?
C54 C55 C50 C51 0.0 . . . . ?
C54 C55 C50 C49 -177.6(14) . . . . ?
C54 C55 C50 C16A -9(17) . . . . ?
C54 C55 C50 S5A 8.5(8) . . . . ?
C54 C55 C1A C51 -5(2) . . . . ?
C54 C55 C1A C49 -174.7(6) . . . . ?
C54 C55 C1A C16A -10(17) . . . . ?
C54 C55 C1A S5A 3.4(14) . . . . ?
C54 C55 C14A C53 -98(8) . . . . ?
C54 C55 C14A C16A -59(25) . . . . ?
C54 C55 C14A C11A -119(8) . . . . ?
C54 C16A C14A C53 -99(8) . . . . ?
C54 C16A C14A C55 119(24) . . . . ?
C54 C16A C14A C11A -120(9) . . . . ?
C54 C11A S5A C52 138(3) . . . . ?
C54 C11A S5A C53 67(5) . . . . ?
C54 C11A S5A C50 -7.3(18) . . . . ?
C54 C11A S5A C56 156.9(18) . . . . ?
C54 C11A S5A C1A -9.3(15) . . . . ?
C55 C54 C16A C50 -147(51) . . . . ?
C55 C54 C16A C1A -143(51) . . . . ?
C55 C54 C16A C14A -87(44) . . . . ?
C55 C54 C11A C51 16.2(12) . . . . ?
C55 C54 C11A C52 52(3) . . . . ?
C55 C54 C11A C53 151.9(18) . . . . ?
C55 C54 C11A C14A -116(7) . . . . ?
C55 C54 C11A S5A 11.6(17) . . . . ?
C55 C50 C49 O4 20.7(11) . . . . ?
C55 C50 C49 C48 -158.7(5) . . . . ?
C55 C50 C49 C1A -14(5) . . . . ?
C55 C50 C16A C54 168(22) . . . . ?
C55 C50 C16A C1A 12(19) . . . . ?
C55 C50 C16A C14A 156(20) . . . . ?
C55 C50 S5A C52 -19.3(18) . . . . ?
C55 C50 S5A C53 -8.9(9) . . . . ?
C55 C50 S5A C56 -32(3) . . . . ?
C55 C50 S5A C1A 27(8) . . . . ?
C55 C50 S5A C11A 0.3(14) . . . . ?
C55 C1A C16A C54 166(23) . . . . ?
C55 C1A C16A C50 -167(20) . . . . ?
C55 C1A C16A C14A 154(21) . . . . ?
C55 C1A S5A C52 -13.7(13) . . . . ?
C55 C1A S5A C53 -4.9(9) . . . . ?
C55 C1A S5A C50 -148(9) . . . . ?
C55 C1A S5A C56 -21.7(16) . . . . ?
C55 C1A S5A C11A 4.3(13) . . . . ?
C55 C14A C11A C51 4(2) . . . . ?
C55 C14A C11A C52 39(5) . . . . ?
C55 C14A C11A C53 136(3) . . . . ?
C55 C14A C11A C54 54(6) . . . . ?
C55 C14A C11A S5A -2(3) . . . . ?
C50 C51 C52 C53 0.0 . . . . ?
C50 C51 C52 C56 -179.2(8) . . . . ?
C50 C51 C52 C11A 21.5(17) . . . . ?
C50 C51 C52 S5A 114(3) . . . . ?
C50 C51 C1A C55 -152(11) . . . . ?
C50 C51 C1A C49 20(10) . . . . ?
C50 C51 C1A C16A -151(9) . . . . ?
C50 C51 C1A S5A 147(8) . . . . ?
C50 C55 C1A C51 21(8) . . . . ?
C50 C55 C1A C49 -150(9) . . . . ?
C50 C55 C1A C16A 15(24) . . . . ?
C50 C55 C1A S5A 29(9) . . . . ?
C50 C55 C14A C53 23(3) . . . . ?
C50 C55 C14A C16A 62(25) . . . . ?
C50 C55 C14A C11A 2(3) . . . . ?
C50 C49 C1A C51 -9(5) . . . . ?
C50 C49 C1A C55 162(6) . . . . ?
C50 C49 C1A C16A 158(5) . . . . ?
C50 C49 C1A S5A -17(5) . . . . ?
C50 C16A C14A C53 28(6) . . . . ?
C50 C16A C14A C55 -113(28) . . . . ?
C50 C16A C14A C11A 7(5) . . . . ?
C0 C60 C58 S12 -3(3) . . . . ?
C1 C8 C9 N1 -0.9(6) . . . . ?
C1 C8 C9 N2 174.1(4) . . . . ?
C1 C2 C3 C4 179.3(4) . . . . ?
C1 C2 C7 S1 -1.6(5) . . . . ?
C1 C2 C7 C6 -179.4(4) . . . . ?
C8 S1 C7 C2 1.5(3) . . . . ?
C8 S1 C7 C6 179.3(4) . . . . ?
C8 C1 C2 C3 -179.4(4) . . . . ?
C8 C1 C2 C7 0.7(5) . . . . ?
C2 C1 C8 S1 0.5(5) . . . . ?
C2 C1 C8 C9 -172.7(3) . . . . ?
C2 C3 C4 C5 0.2(7) . . . . ?
C2 C7 C6 C5 0.0(7) . . . . ?
C42 N3 C30 N4 -1.3(5) . . . . ?
C42 N3 C30 C29 179.8(3) . . . . ?
C42 C37 C38 C39 1.3(7) . . . . ?
C42 C41 C40 C39 1.8(8) . . . . ?
C37 N4 C30 N3 0.7(5) . . . . ?
C37 N4 C30 C29 179.4(4) . . . . ?
C37 N4 C31 C36 -64.6(6) . . . . ?
C37 N4 C31 C32 114.9(5) . . . . ?
C37 C42 C41 C40 -1.0(7) . . . . ?
C37 C38 C39 C40 -0.5(8) . . . . ?
C9 N1 C21 C16 -0.6(5) . . . . ?
C9 N1 C21 C20 179.8(5) . . . . ?
C9 N2 C10 C11 57.5(6) . . . . ?
C9 N2 C10 C15 -123.2(5) . . . . ?
C9 N2 C16 C21 -1.1(5) . . . . ?
C9 N2 C16 C17 -178.1(5) . . . . ?
C23 C22 C29 S2 -1.6(5) . . . . ?
C23 C22 C29 C30 178.8(3) . . . . ?
C23 C24 C25 C26 0.2(7) . . . . ?
C23 C28 C27 C26 0.9(6) . . . . ?
C22 C23 C24 C25 177.0(4) . . . . ?
C22 C23 C28 S2 0.6(4) . . . . ?
C22 C23 C28 C27 -177.8(4) . . . . ?
C30 N3 C42 C37 1.3(5) . . . . ?
C30 N3 C42 C41 -176.2(5) . . . . ?
C30 N4 C37 C42 0.1(5) . . . . ?
C30 N4 C37 C38 177.3(5) . . . . ?
C30 N4 C31 C36 108.2(5) . . . . ?
C30 N4 C31 C32 -72.3(6) . . . . ?
C47 C48 C49 O4 5.2(8) . . . . ?
C47 C48 C49 C50 -175.4(9) . . . . ?
C47 C48 C49 C1B -176.5(19) . . . . ?
C47 C48 C49 C1A 178.9(4) . . . . ?
C47 C66 C61 C65 176.9(15) . . . . ?
C47 C66 C61 C46 161(38) . . . . ?
C47 C66 C61 C44 179.0(19) . . . . ?
C47 C66 C62 C64 -176.6(17) . . . . ?
C47 C66 C62 C46 -170(17) . . . . ?
C47 C66 C62 C43 -178.2(17) . . . . ?
C47 C66 C45 C65 173(3) . . . . ?
C47 C66 C45 C46 141(56) . . . . ?
C47 C66 C45 C44 177.8(14) . . . . ?
C47 C66 S3 C64 -176.1(12) . . . . ?
C47 C66 S3 C46 -171(17) . . . . ?
C47 C66 S3 C43 -178.0(16) . . . . ?
C47 C46 C45 C66 -37(52) . . . . ?
C47 C46 C45 C65 174(4) . . . . ?
C47 C46 C45 C44 179(3) . . . . ?
C47 C46 S3 C66 8(14) . . . . ?
C47 C46 S3 C64 -177.7(19) . . . . ?
C47 C46 S3 C43 -180(2) . . . . ?
C10 N2 C9 N1 -173.0(4) . . . . ?
C10 N2 C9 C8 11.8(7) . . . . ?
C10 N2 C16 C21 172.7(4) . . . . ?
C10 N2 C16 C17 -4.2(8) . . . . ?
C10 C11 C12 C13 0.4(7) . . . . ?
C10 C15 C14 C13 -0.1(8) . . . . ?
C3 C2 C7 S1 178.5(3) . . . . ?
C3 C2 C7 C6 0.7(6) . . . . ?
C3 C4 C5 C6 0.5(7) . . . . ?
C21 N1 C9 N2 -0.2(5) . . . . ?
C21 N1 C9 C8 175.9(4) . . . . ?
C21 C16 C17 C18 0.5(7) . . . . ?
C21 C20 C19 C18 -1.2(8) . . . . ?
C29 S2 C28 C23 -1.3(3) . . . . ?
C29 S2 C28 C27 177.2(4) . . . . ?
C16 N2 C9 N1 0.8(5) . . . . ?
C16 N2 C9 C8 -174.4(4) . . . . ?
C16 N2 C10 C11 -115.2(5) . . . . ?
C16 N2 C10 C15 64.1(6) . . . . ?
C16 C21 C20 C19 2.3(7) . . . . ?
C16 C17 C18 C19 0.7(8) . . . . ?
C24 C23 C22 Ir1 -1.1(7) . . . . ?
C24 C23 C22 C29 -177.5(4) . . . . ?
C24 C23 C28 S2 179.0(3) . . . . ?
C24 C23 C28 C27 0.5(6) . . . . ?
C24 C25 C26 C27 1.2(7) . . . . ?
C28 S2 C29 C22 1.7(3) . . . . ?
C28 S2 C29 C30 -178.8(4) . . . . ?
C28 C23 C22 Ir1 177.0(3) . . . . ?
C28 C23 C22 C29 0.6(5) . . . . ?
C28 C23 C24 C25 -1.0(6) . . . . ?
C28 C27 C26 C25 -1.7(7) . . . . ?
C48 C47 C59 S12 163.6(14) . . . . ?
C48 C47 C59 C0 -13(2) . . . . ?
C48 C47 C66 C61 157.5(5) . . . . ?
C48 C47 C66 C62 -25.7(14) . . . . ?
C48 C47 C66 C45 157(3) . . . . ?
C48 C47 C66 S3 -25(2) . . . . ?
C48 C47 C46 C61 155(2) . . . . ?
C48 C47 C46 C62 -24(3) . . . . ?
C48 C47 C46 C45 153.8(16) . . . . ?
C48 C47 C46 S3 -24(2) . . . . ?
C48 C49 C1B S16B -157.3(16) . . . . ?
C48 C49 C1B C5B 14(5) . . . . ?
C48 C49 C1A C51 29.2(7) . . . . ?
C48 C49 C1A C55 -160.3(10) . . . . ?
C48 C49 C1A C16A -164(3) . . . . ?
C48 C49 C1A S5A 21.6(6) . . . . ?
C41 C42 C37 N4 177.0(4) . . . . ?
C41 C42 C37 C38 -0.6(7) . . . . ?
C41 C40 C39 C38 -1.0(9) . . . . ?
C7 S1 C8 C1 -1.2(3) . . . . ?
C7 S1 C8 C9 170.9(4) . . . . ?
C7 C2 C3 C4 -0.7(6) . . . . ?
C7 C6 C5 C4 -0.5(7) . . . . ?
C31 N4 C37 C42 174.0(4) . . . . ?
C31 N4 C37 C38 -8.8(8) . . . . ?
C31 N4 C30 N3 -173.2(4) . . . . ?
C31 N4 C30 C29 5.5(7) . . . . ?
C31 C36 C35 C34 -0.6(7) . . . . ?
C31 C32 C33 C34 1.3(8) . . . . ?
C11 C10 C15 C14 -0.8(7) . . . . ?
C11 C12 C13 C14 -1.2(7) . . . . ?
C59 S12 C58 C60 3(2) . . . . ?
C59 C0 C60 C58 2(3) . . . . ?
C59 C47 C48 C49 177.3(14) . . . . ?
C20 C21 C16 N2 -179.3(4) . . . . ?
C20 C21 C16 C17 -2.0(7) . . . . ?
C36 C31 C32 C33 -2.4(8) . . . . ?
C35 C34 C33 C32 0.1(8) . . . . ?
C12 C13 C14 C15 1.1(8) . . . . ?
C15 C10 C11 C12 0.6(7) . . . . ?
C17 C18 C19 C20 -0.3(9) . . . . ?
C32 C31 C36 C35 2.0(7) . . . . ?
C33 C34 C35 C36 -0.4(8) . . . . ?
O2 Cl9 C57 C9B 82.7(12) . . . . ?
O2 Cl9 C9B C57 -80.2(12) . . . . ?
O2 Cl9 C9B Cl12 10.1(12) . . . . ?
O2 C57 C9B Cl9 70.5(8) . . . . ?
O2 C57 C9B Cl12 -35.7(15) . . . . ?
O2 Cl12 C9B Cl9 -8.4(10) . . . . ?
O2 Cl12 C9B C57 30.7(13) . . . . ?
C60 C0 C59 S12 0.1(16) . . . . ?
C60 C0 C59 C47 177(3) . . . . ?
C56 C52 C53 C54 179.2(8) . . . . ?
C56 C52 C53 C14A -167.5(19) . . . . ?
C56 C52 C53 C11A -120(4) . . . . ?
C56 C52 C53 S5A -168.7(15) . . . . ?
C56 C52 C11A C51 -156.7(18) . . . . ?
C56 C52 C11A C53 75(4) . . . . ?
C56 C52 C11A C54 149(2) . . . . ?
C56 C52 C11A C14A 153(3) . . . . ?
C56 C52 C11A S5A -145(2) . . . . ?
C56 C52 S5A C53 169.1(14) . . . . ?
C56 C52 S5A C50 -169.8(11) . . . . ?
C56 C52 S5A C1A -173.3(6) . . . . ?
C56 C52 S5A C11A 151(2) . . . . ?
C56 O2 Cl9 C57 72.2(11) . . . . ?
C56 O2 Cl9 C9B 121.1(12) . . . . ?
C56 O2 C57 Cl9 -128.0(9) . . . . ?
C56 O2 C57 C9B 132.0(12) . . . . ?
C56 O2 C9B Cl9 -116.3(9) . . . . ?
C56 O2 C9B C57 -70.3(12) . . . . ?
C56 O2 C9B Cl12 73.5(11) . . . . ?
C58 S12 C59 C0 -1.7(13) . . . . ?
C58 S12 C59 C47 -179(3) . . . . ?
S16B C1B C5B C11B -10(5) . . . . ?
C66 C47 C48 C49 178.1(9) . . . . ?
C66 C47 C46 C61 168(26) . . . . ?
C66 C47 C46 C62 -12(21) . . . . ?
C66 C47 C46 C45 166(25) . . . . ?
C66 C47 C46 S3 -12(22) . . . . ?
C66 C61 C65 C63 0.0 . . . . ?
C66 C61 C65 C67 -179.4(11) . . . . ?
C66 C61 C65 C45 23(23) . . . . ?
C66 C61 C65 C44 7(3) . . . . ?
C66 C61 C65 C43 1.6(7) . . . . ?
C66 C61 C46 C47 -17(35) . . . . ?
C66 C61 C46 C62 163(41) . . . . ?
C66 C61 C46 C45 158(31) . . . . ?
C66 C61 C46 S3 163(40) . . . . ?
C66 C61 C44 C65 -174(3) . . . . ?
C66 C61 C44 C63 -8(4) . . . . ?
C66 C61 C44 C64 -2.5(12) . . . . ?
C66 C61 C44 C67 -178.3(8) . . . . ?
C66 C61 C44 C45 94(33) . . . . ?
C66 C61 C44 C43 -1.7(19) . . . . ?
C66 C62 C46 C47 8(14) . . . . ?
C66 C62 C46 C61 -172(20) . . . . ?
C66 C62 C46 C45 -171(17) . . . . ?
C66 C62 C46 S3 -171(8) . . . . ?
C66 C62 C43 C65 2.0(10) . . . . ?
C66 C62 C43 C63 8(4) . . . . ?
C66 C62 C43 C64 176.0(19) . . . . ?
C66 C62 C43 C44 0.2(16) . . . . ?
C66 C62 C43 S3 -179(4) . . . . ?
C66 C45 C44 C61 -85(32) . . . . ?
C66 C45 C44 C65 -171(6) . . . . ?
C66 C45 C44 C63 -5(5) . . . . ?
C66 C45 C44 C64 -1(3) . . . . ?
C66 C45 C44 C67 -177(3) . . . . ?
C66 C45 C44 C43 1(3) . . . . ?
C61 C66 C62 C64 0.0 . . . . ?
C61 C66 C62 C46 6(15) . . . . ?
C61 C66 C62 C43 -1.5(7) . . . . ?
C61 C66 C45 C65 169(12) . . . . ?
C61 C66 C45 C46 136(49) . . . . ?
C61 C66 C45 C44 174(9) . . . . ?
C61 C66 S3 C64 0.8(18) . . . . ?
C61 C66 S3 C46 6(15) . . . . ?
C61 C66 S3 C43 -1.1(13) . . . . ?
C61 C65 C63 C64 0.0 . . . . ?
C61 C65 C63 C44 51(15) . . . . ?
C61 C65 C63 C43 5(2) . . . . ?
C61 C65 C67 O5 161.1(11) . . . . ?
C61 C65 C67 O6 -17(2) . . . . ?
C61 C65 C67 C44 -173(4) . . . . ?
C61 C65 C45 C66 -153(28) . . . . ?
C61 C65 C45 C46 -151(25) . . . . ?
C61 C65 C45 C44 -165(21) . . . . ?
C61 C65 C44 C63 -132(14) . . . . ?
C61 C65 C44 C64 -17(8) . . . . ?
C61 C65 C44 C67 173(4) . . . . ?
C61 C65 C44 C45 2(2) . . . . ?
C61 C65 C44 C43 -23(13) . . . . ?
C61 C65 C43 C63 -176(2) . . . . ?
C61 C65 C43 C64 -8(4) . . . . ?
C61 C65 C43 C62 -2.0(10) . . . . ?
C61 C65 C43 C44 158(12) . . . . ?
C61 C65 C43 S3 -2.1(14) . . . . ?
C61 C46 C45 C66 -43(48) . . . . ?
C61 C46 C45 C65 168(11) . . . . ?
C61 C46 C45 C44 174(9) . . . . ?
C61 C46 S3 C66 -172(19) . . . . ?
C61 C46 S3 C64 3(3) . . . . ?
C61 C46 S3 C43 1(3) . . . . ?
C61 C44 C43 C65 -19(11) . . . . ?
C61 C44 C43 C63 -170(4) . . . . ?
C61 C44 C43 C64 -3(5) . . . . ?
C61 C44 C43 C62 1(2) . . . . ?
C61 C44 C43 S3 1(2) . . . . ?
C65 C61 C46 C47 177.9(10) . . . . ?
C65 C61 C46 C62 -2(6) . . . . ?
C65 C61 C46 C45 -7(7) . . . . ?
C65 C61 C46 S3 -2(4) . . . . ?
C65 C61 C44 C63 165(7) . . . . ?
C65 C61 C44 C64 171(4) . . . . ?
C65 C61 C44 C67 -5(3) . . . . ?
C65 C61 C44 C45 -93(33) . . . . ?
C65 C61 C44 C43 172(5) . . . . ?
C65 C63 C64 C62 0.0 . . . . ?
C65 C63 C64 C44 4.2(19) . . . . ?
C65 C63 C64 C43 110(18) . . . . ?
C65 C63 C64 S3 0.7(14) . . . . ?
C65 C63 C44 C61 -122(18) . . . . ?
C65 C63 C44 C64 -131(14) . . . . ?
C65 C63 C44 C67 45(13) . . . . ?
C65 C63 C44 C45 -123(17) . . . . ?
C65 C63 C44 C43 -136(14) . . . . ?
C65 C63 C43 C62 -9(4) . . . . ?
C65 C63 C43 C44 3.9(18) . . . . ?
C65 C63 C43 S3 -12(6) . . . . ?
C65 C67 C44 C61 5(3) . . . . ?
C65 C67 C44 C63 -166(6) . . . . ?
C65 C67 C44 C64 -152(10) . . . . ?
C65 C67 C44 C45 6(4) . . . . ?
C65 C67 C44 C43 -167(8) . . . . ?
C65 C45 C44 C61 86(34) . . . . ?
C65 C45 C44 C63 166(6) . . . . ?
C65 C45 C44 C64 170(5) . . . . ?
C65 C45 C44 C67 -6(3) . . . . ?
C65 C45 C44 C43 171(5) . . . . ?
C65 C44 C43 C63 -151(14) . . . . ?
C65 C44 C43 C64 16(14) . . . . ?
C65 C44 C43 C62 20(12) . . . . ?
C65 C44 C43 S3 20(13) . . . . ?
C65 C43 S3 C66 1.7(14) . . . . ?
C65 C43 S3 C64 -172(4) . . . . ?
C65 C43 S3 C46 1.0(12) . . . . ?
C63 C65 C67 O5 -18.2(16) . . . . ?
C63 C65 C67 O6 163.8(13) . . . . ?
C63 C65 C67 C44 8(4) . . . . ?
C63 C65 C45 C66 5(6) . . . . ?
C63 C65 C45 C46 7(4) . . . . ?
C63 C65 C45 C44 -7(3) . . . . ?
C63 C65 C44 C61 132(14) . . . . ?
C63 C65 C44 C64 115(20) . . . . ?
C63 C65 C44 C67 -55(17) . . . . ?
C63 C65 C44 C45 134(13) . . . . ?
C63 C65 C44 C43 109(24) . . . . ?
C63 C65 C43 C64 168(6) . . . . ?
C63 C65 C43 C62 174(3) . . . . ?
C63 C65 C43 C44 -26(12) . . . . ?
C63 C65 C43 S3 174(3) . . . . ?
C63 C64 C62 C66 0.0 . . . . ?
C63 C64 C62 C46 -1(2) . . . . ?
C63 C64 C62 C43 5(2) . . . . ?
C63 C64 C43 C65 -64(16) . . . . ?
C63 C64 C43 C62 -72(19) . . . . ?
C63 C64 C43 C44 -66(16) . . . . ?
C63 C64 C43 S3 -74(19) . . . . ?
C63 C64 S3 C66 -1(2) . . . . ?
C63 C64 S3 C46 -1.6(14) . . . . ?
C63 C64 S3 C43 5(3) . . . . ?
C63 C44 C43 C65 151(14) . . . . ?
C63 C44 C43 C64 167(6) . . . . ?
C63 C44 C43 C62 171(3) . . . . ?
C63 C44 C43 S3 171(4) . . . . ?
C63 C43 S3 C66 10(5) . . . . ?
C63 C43 S3 C64 -164(7) . . . . ?
C63 C43 S3 C46 9(5) . . . . ?
C64 C63 C44 C61 9(4) . . . . ?
C64 C63 C44 C65 131(14) . . . . ?
C64 C63 C44 C67 175.9(15) . . . . ?
C64 C63 C44 C45 7(4) . . . . ?
C64 C63 C44 C43 -5(2) . . . . ?
C64 C63 C43 C65 73(19) . . . . ?
C64 C63 C43 C62 63(16) . . . . ?
C64 C63 C43 C44 76(19) . . . . ?
C64 C63 C43 S3 61(16) . . . . ?
C64 C62 C46 C47 -178.0(10) . . . . ?
C64 C62 C46 C61 2(5) . . . . ?
C64 C62 C46 C45 3(3) . . . . ?
C64 C62 C46 S3 3(13) . . . . ?
C64 C62 C43 C65 -174(3) . . . . ?
C64 C62 C43 C63 -168(6) . . . . ?
C64 C62 C43 C44 -176(3) . . . . ?
C64 C62 C43 S3 5(4) . . . . ?
C64 C44 C43 C65 -16(14) . . . . ?
C64 C44 C43 C63 -167(6) . . . . ?
C64 C44 C43 C62 4(3) . . . . ?
C64 C44 C43 S3 5(3) . . . . ?
C64 C43 S3 C66 174(3) . . . . ?
C64 C43 S3 C46 173(3) . . . . ?
C62 C66 C61 C65 0.0 . . . . ?
C62 C66 C61 C46 -15(37) . . . . ?
C62 C66 C61 C44 2.0(9) . . . . ?
C62 C66 C45 C65 -5(6) . . . . ?
C62 C66 C45 C46 -37(53) . . . . ?
C62 C66 C45 C44 0(3) . . . . ?
C62 C66 S3 C64 -172(17) . . . . ?
C62 C66 S3 C46 -167(12) . . . . ?
C62 C66 S3 C43 -174(16) . . . . ?
C62 C64 C43 C65 9(4) . . . . ?
C62 C64 C43 C44 7(5) . . . . ?
C62 C64 C43 S3 -2.0(16) . . . . ?
C62 C64 S3 C66 2(4) . . . . ?
C62 C64 S3 C46 1(5) . . . . ?
C62 C64 S3 C43 8(7) . . . . ?
C62 C46 C45 C66 141(56) . . . . ?
C62 C46 C45 C65 -8(4) . . . . ?
C62 C46 C45 C44 -2(2) . . . . ?
C62 C46 S3 C66 9(8) . . . . ?
C62 C46 S3 C64 -177(15) . . . . ?
C62 C46 S3 C43 -179(100) . . . . ?
C62 C43 S3 C66 1(3) . . . . ?
C62 C43 S3 C64 -173(6) . . . . ?
C62 C43 S3 C46 0(4) . . . . ?
C49 C50 C16A C54 -180(4) . . . . ?
C49 C50 C16A C1A 25(5) . . . . ?
C49 C50 C16A C14A 168(3) . . . . ?
C49 C50 S5A C52 167.8(12) . . . . ?
C49 C50 S5A C53 178.2(17) . . . . ?
C49 C50 S5A C56 154.6(12) . . . . ?
C49 C50 S5A C1A -145(10) . . . . ?
C49 C50 S5A C11A -172.6(17) . . . . ?
C49 C1B C5B C11B 178(4) . . . . ?
C49 C1A C16A C54 -176(4) . . . . ?
C49 C1A C16A C50 -150(7) . . . . ?
C49 C1A C16A C14A 171(3) . . . . ?
C49 C1A S5A C52 164.6(8) . . . . ?
C49 C1A S5A C53 173.4(3) . . . . ?
C49 C1A S5A C50 30(8) . . . . ?
C49 C1A S5A C56 156.6(11) . . . . ?
C49 C1A S5A C11A -177.3(9) . . . . ?
C14B S16B C1B C49 178(3) . . . . ?
C14B S16B C1B C5B 5(3) . . . . ?
C14B C11B C5B C1B 10(5) . . . . ?
O5 C67 C44 C61 160.5(14) . . . . ?
O5 C67 C44 C65 155(4) . . . . ?
O5 C67 C44 C63 -11(3) . . . . ?
O5 C67 C44 C64 3(7) . . . . ?
O5 C67 C44 C45 161.7(16) . . . . ?
O5 C67 C44 C43 -12(5) . . . . ?
O6 C67 C44 C61 -24(3) . . . . ?
O6 C67 C44 C65 -29(5) . . . . ?
O6 C67 C44 C63 165(2) . . . . ?
O6 C67 C44 C64 179(6) . . . . ?
O6 C67 C44 C45 -22(2) . . . . ?
O6 C67 C44 C43 164(4) . . . . ?
C67 C65 C63 C64 179.3(11) . . . . ?
C67 C65 C63 C44 -129(15) . . . . ?
C67 C65 C63 C43 -176(3) . . . . ?
C67 C65 C45 C66 -176(3) . . . . ?
C67 C65 C45 C46 -175(2) . . . . ?
C67 C65 C45 C44 172(5) . . . . ?
C67 C65 C44 C61 -173(4) . . . . ?
C67 C65 C44 C63 55(17) . . . . ?
C67 C65 C44 C64 170(4) . . . . ?
C67 C65 C44 C45 -171(5) . . . . ?
C67 C65 C44 C43 164(10) . . . . ?
C67 C65 C43 C63 6(3) . . . . ?
C67 C65 C43 C64 174(3) . . . . ?
C67 C65 C43 C62 179.2(14) . . . . ?
C67 C65 C43 C44 -20(12) . . . . ?
C67 C65 C43 S3 179.1(13) . . . . ?
C67 C44 C43 C65 152(16) . . . . ?
C67 C44 C43 C63 1(5) . . . . ?
C67 C44 C43 C64 168(4) . . . . ?
C67 C44 C43 C62 172(4) . . . . ?
C67 C44 C43 S3 172(4) . . . . ?
C68 O5 C67 C65 -166.3(11) . . . . ?
C68 O5 C67 O6 12(2) . . . . ?
C68 O5 C67 C44 -171.9(12) . . . . ?
C1B S16B C14B C11B 1(2) . . . . ?
C5B C11B C14B S16B -6(3) . . . . ?
Cl9 O2 C56 C52 141.7(7) . . . . ?
Cl9 O2 C56 O1 -37.8(12) . . . . ?
Cl9 O2 C56 S5A 149.0(8) . . . . ?
Cl9 O2 C57 C9B -100.0(13) . . . . ?
Cl9 O2 C9B C57 46.0(8) . . . . ?
Cl9 O2 C9B Cl12 -170.2(12) . . . . ?
Cl9 C57 C9B O2 -70.5(8) . . . . ?
Cl9 C57 C9B Cl12 -106.2(15) . . . . ?
C57 O2 C56 C52 -179.2(8) . . . . ?
C57 O2 C56 O1 1.3(11) . . . . ?
C57 O2 C56 S5A -171.8(9) . . . . ?
C57 O2 Cl9 C9B 48.9(12) . . . . ?
C57 O2 C9B Cl9 -46.0(8) . . . . ?
C57 O2 C9B Cl12 143.8(16) . . . . ?
C57 Cl9 C9B O2 80.2(12) . . . . ?
C57 Cl9 C9B Cl12 90.2(18) . . . . ?
Cl12 O2 C56 C52 -86.1(7) . . . . ?
Cl12 O2 C56 O1 94.4(8) . . . . ?
Cl12 O2 C56 S5A -78.7(9) . . . . ?
Cl12 O2 Cl9 C57 -57.3(9) . . . . ?
Cl12 O2 Cl9 C9B -8.4(10) . . . . ?
Cl12 O2 C57 Cl9 128.2(8) . . . . ?
Cl12 O2 C57 C9B 28.3(12) . . . . ?
Cl12 O2 C9B Cl9 170.2(12) . . . . ?
Cl12 O2 C9B C57 -143.8(16) . . . . ?
C9B O2 C56 C52 -138.3(9) . . . . ?
C9B O2 C56 O1 42.2(13) . . . . ?
C9B O2 C56 S5A -130.9(10) . . . . ?
C9B O2 Cl9 C57 -48.9(12) . . . . ?
C9B O2 C57 Cl9 100.0(13) . . . . ?
C9B Cl9 C57 O2 -82.7(12) . . . . ?
C46 C47 C48 C49 179.2(13) . . . . ?
C46 C47 C66 C61 -11(23) . . . . ?
C46 C47 C66 C62 166(24) . . . . ?
C46 C47 C66 C45 -12(21) . . . . ?
C46 C47 C66 S3 166(25) . . . . ?
C46 C61 C65 C63 1(3) . . . . ?
C46 C61 C65 C67 -178(3) . . . . ?
C46 C61 C65 C45 24(21) . . . . ?
C46 C61 C65 C44 8(4) . . . . ?
C46 C61 C65 C43 3(3) . . . . ?
C46 C61 C44 C65 -173(4) . . . . ?
C46 C61 C44 C63 -7(5) . . . . ?
C46 C61 C44 C64 -1(3) . . . . ?
C46 C61 C44 C67 -177(2) . . . . ?
C46 C61 C44 C45 95(33) . . . . ?
C46 C61 C44 C43 -1(3) . . . . ?
C46 C62 C43 C65 1.0(19) . . . . ?
C46 C62 C43 C63 7(4) . . . . ?
C46 C62 C43 C64 175(3) . . . . ?
C46 C62 C43 C44 -1(2) . . . . ?
C46 C62 C43 S3 -180(6) . . . . ?
C46 C45 C44 C61 -83(33) . . . . ?
C46 C45 C44 C65 -170(5) . . . . ?
C46 C45 C44 C63 -4(4) . . . . ?
C46 C45 C44 C64 0.5(16) . . . . ?
C46 C45 C44 C67 -175.4(19) . . . . ?
C46 C45 C44 C43 1.6(19) . . . . ?
C45 C66 C61 C65 -7(7) . . . . ?
C45 C66 C61 C46 -22(31) . . . . ?
C45 C66 C61 C44 -5(7) . . . . ?
C45 C66 C62 C64 1.5(17) . . . . ?
C45 C66 C62 C46 8(14) . . . . ?
C45 C66 C62 C43 0(2) . . . . ?
C45 C66 S3 C64 2(3) . . . . ?
C45 C66 S3 C46 8(14) . . . . ?
C45 C66 S3 C43 0(2) . . . . ?
C45 C65 C63 C64 -2(3) . . . . ?
C45 C65 C63 C44 49(14) . . . . ?
C45 C65 C63 C43 3(4) . . . . ?
C45 C65 C67 O5 164(3) . . . . ?
C45 C65 C67 O6 -14(3) . . . . ?
C45 C65 C67 C44 -170(6) . . . . ?
C45 C65 C44 C61 -2(2) . . . . ?
C45 C65 C44 C63 -134(13) . . . . ?
C45 C65 C44 C64 -18(9) . . . . ?
C45 C65 C44 C67 171(5) . . . . ?
C45 C65 C44 C43 -25(14) . . . . ?
C45 C65 C43 C63 -178(3) . . . . ?
C45 C65 C43 C64 -10(4) . . . . ?
C45 C65 C43 C62 -4(2) . . . . ?
C45 C65 C43 C44 156(14) . . . . ?
C45 C65 C43 S3 -4(2) . . . . ?
C45 C46 S3 C66 -171(16) . . . . ?
C45 C46 S3 C64 3.8(15) . . . . ?
C45 C46 S3 C43 1.8(14) . . . . ?
C45 C44 C43 C65 -20(12) . . . . ?
C45 C44 C43 C63 -171(4) . . . . ?
C45 C44 C43 C64 -5(5) . . . . ?
C45 C44 C43 C62 0(2) . . . . ?
C45 C44 C43 S3 -0.2(19) . . . . ?
C44 C61 C65 C63 -7(3) . . . . ?
C44 C61 C65 C67 174(4) . . . . ?
C44 C61 C65 C45 16(22) . . . . ?
C44 C61 C65 C43 -6(3) . . . . ?
C44 C61 C46 C47 -179.8(17) . . . . ?
C44 C61 C46 C62 0(5) . . . . ?
C44 C61 C46 C45 -5(7) . . . . ?
C44 C61 C46 S3 0(4) . . . . ?
C44 C65 C63 C64 -51(15) . . . . ?
C44 C65 C63 C43 -46(15) . . . . ?
C44 C65 C67 O5 -26(4) . . . . ?
C44 C65 C67 O6 156(4) . . . . ?
C44 C65 C45 C66 12(8) . . . . ?
C44 C65 C45 C46 13(6) . . . . ?
C44 C65 C43 C63 26(12) . . . . ?
C44 C65 C43 C64 -166(13) . . . . ?
C44 C65 C43 C62 -160(12) . . . . ?
C44 C65 C43 S3 -161(12) . . . . ?
C44 C63 C64 C62 -4.2(19) . . . . ?
C44 C63 C64 C43 106(18) . . . . ?
C44 C63 C64 S3 -3(2) . . . . ?
C44 C63 C43 C65 -3.9(18) . . . . ?
C44 C63 C43 C62 -13(5) . . . . ?
C44 C63 C43 S3 -15(6) . . . . ?
C44 C64 C62 C66 -1.7(8) . . . . ?
C44 C64 C62 C46 -3(2) . . . . ?
C44 C64 C62 C43 3(2) . . . . ?
C44 C64 C43 C65 2.0(19) . . . . ?
C44 C64 C43 C62 -7(5) . . . . ?
C44 C64 C43 S3 -9(6) . . . . ?
C44 C64 S3 C66 -2.5(17) . . . . ?
C44 C64 S3 C46 -3.1(13) . . . . ?
C44 C64 S3 C43 4(3) . . . . ?
C44 C43 S3 C66 -0.1(19) . . . . ?
C44 C43 S3 C64 -174(4) . . . . ?
C44 C43 S3 C46 -0.9(16) . . . . ?
C43 C65 C63 C64 -5(2) . . . . ?
C43 C65 C63 C44 46(15) . . . . ?
C43 C65 C67 O5 -20(2) . . . . ?
C43 C65 C67 O6 161.8(15) . . . . ?
C43 C65 C67 C44 6(4) . . . . ?
C43 C65 C45 C66 6(5) . . . . ?
C43 C65 C45 C46 8(3) . . . . ?
C43 C65 C45 C44 -6(3) . . . . ?
C43 C65 C44 C61 23(13) . . . . ?
C43 C65 C44 C63 -109(24) . . . . ?
C43 C65 C44 C64 7(6) . . . . ?
C43 C65 C44 C67 -164(10) . . . . ?
C43 C65 C44 C45 25(14) . . . . ?
C43 C63 C64 C62 -110(18) . . . . ?
C43 C63 C64 C44 -106(18) . . . . ?
C43 C63 C64 S3 -109(18) . . . . ?
C43 C63 C44 C61 14(5) . . . . ?
C43 C63 C44 C65 136(14) . . . . ?
C43 C63 C44 C64 5(2) . . . . ?
C43 C63 C44 C67 -179(3) . . . . ?
C43 C63 C44 C45 12(5) . . . . ?
C43 C64 C62 C66 -5(2) . . . . ?
C43 C64 C62 C46 -5(3) . . . . ?
C43 C64 S3 C66 -6(3) . . . . ?
C43 C64 S3 C46 -7(3) . . . . ?
C43 C62 C46 C47 -179.8(18) . . . . ?
C43 C62 C46 C61 0(5) . . . . ?
C43 C62 C46 C45 2(2) . . . . ?
C43 C62 C46 S3 1(14) . . . . ?
S3 C66 C61 C65 -0.4(8) . . . . ?
S3 C66 C61 C46 -16(36) . . . . ?
S3 C66 C61 C44 1.7(12) . . . . ?
S3 C66 C62 C64 7(15) . . . . ?
S3 C66 C62 C46 13(12) . . . . ?
S3 C66 C62 C43 5(15) . . . . ?
S3 C66 C45 C65 -5(6) . . . . ?
S3 C66 C45 C46 -38(53) . . . . ?
S3 C66 C45 C44 -1(3) . . . . ?
S3 C64 C62 C66 -178(5) . . . . ?
S3 C64 C62 C46 -179(7) . . . . ?
S3 C64 C62 C43 -173(6) . . . . ?
S3 C64 C43 C65 11(5) . . . . ?
S3 C64 C43 C62 2.0(16) . . . . ?
S3 C64 C43 C44 9(6) . . . . ?
S3 C46 C45 C66 141(55) . . . . ?
S3 C46 C45 C65 -8(4) . . . . ?
S3 C46 C45 C44 -2.3(17) . . . . ?
C1A C51 C52 C53 -1.9(8) . . . . ?
C1A C51 C52 C56 178.9(9) . . . . ?
C1A C51 C52 C11A 19.6(19) . . . . ?
C1A C51 C52 S5A 112(4) . . . . ?
C1A C51 C50 C55 25(9) . . . . ?
C1A C51 C50 C49 -158(11) . . . . ?
C1A C51 C50 C16A 26(8) . . . . ?
C1A C51 C50 S5A -34(8) . . . . ?
C1A C55 C50 C51 -156(9) . . . . ?
C1A C55 C50 C49 26(8) . . . . ?
C1A C55 C50 C16A -165(23) . . . . ?
C1A C55 C50 S5A -148(10) . . . . ?
C1A C55 C14A C53 26(4) . . . . ?
C1A C55 C14A C16A 66(24) . . . . ?
C1A C55 C14A C11A 6(3) . . . . ?
C1A C16A C14A C53 33(6) . . . . ?
C1A C16A C14A C55 -108(28) . . . . ?
C1A C16A C14A C11A 12(5) . . . . ?
C16A C54 C55 C50 30(46) . . . . ?
C16A C54 C55 C1A 33(45) . . . . ?
C16A C54 C55 C14A 94(45) . . . . ?
C16A C54 C11A C51 14(3) . . . . ?
C16A C54 C11A C52 50(4) . . . . ?
C16A C54 C11A C53 150(3) . . . . ?
C16A C54 C11A C14A -118(8) . . . . ?
C16A C54 C11A S5A 10(3) . . . . ?
C16A C50 C49 O4 19(3) . . . . ?
C16A C50 C49 C48 -161(3) . . . . ?
C16A C50 C49 C1A -16(4) . . . . ?
C16A C50 S5A C52 -17(3) . . . . ?
C16A C50 S5A C53 -6(3) . . . . ?
C16A C50 S5A C56 -30(4) . . . . ?
C16A C50 S5A C1A 30(7) . . . . ?
C16A C50 S5A C11A 3(3) . . . . ?
C16A C1A S5A C52 -12(3) . . . . ?
C16A C1A S5A C53 -3(2) . . . . ?
C16A C1A S5A C50 -146(8) . . . . ?
C16A C1A S5A C56 -20(3) . . . . ?
C16A C1A S5A C11A 6(3) . . . . ?
C16A C14A C11A C51 1(3) . . . . ?
C16A C14A C11A C52 36(5) . . . . ?
C16A C14A C11A C53 134(3) . . . . ?
C16A C14A C11A C54 52(6) . . . . ?
C16A C14A C11A S5A -5(3) . . . . ?
C14A C53 C54 C55 -103(7) . . . . ?
C14A C53 C54 C16A -104(7) . . . . ?
C14A C53 C54 C11A -70(7) . . . . ?
C14A C53 C11A C51 89(4) . . . . ?
C14A C53 C11A C52 141(3) . . . . ?
C14A C53 C11A C54 10.9(16) . . . . ?
C14A C53 C11A S5A 96(5) . . . . ?
C14A C55 C50 C51 -10.0(16) . . . . ?
C14A C55 C50 C49 172(2) . . . . ?
C14A C55 C50 C16A -19(16) . . . . ?
C14A C55 C50 S5A -1.5(17) . . . . ?
C14A C55 C1A C51 -15(3) . . . . ?
C14A C55 C1A C49 175.1(17) . . . . ?
C14A C55 C1A C16A -20(17) . . . . ?
C14A C55 C1A S5A -7(2) . . . . ?
C14A C11A S5A C52 147(3) . . . . ?
C14A C11A S5A C53 75(6) . . . . ?
C14A C11A S5A C50 1(2) . . . . ?
C14A C11A S5A C56 165(2) . . . . ?
C14A C11A S5A C1A -1(2) . . . . ?
C11A C51 C52 C53 -21.5(17) . . . . ?
C11A C51 C52 C56 159.3(18) . . . . ?
C11A C51 C52 S5A 92(4) . . . . ?
C11A C51 C50 C55 10.3(8) . . . . ?
C11A C51 C50 C49 -172.4(17) . . . . ?
C11A C51 C50 C16A 12(3) . . . . ?
C11A C51 C50 S5A -49(3) . . . . ?
C11A C51 C1A C55 13.6(16) . . . . ?
C11A C51 C1A C49 -174.8(8) . . . . ?
C11A C51 C1A C16A 15(2) . . . . ?
C11A C51 C1A S5A -48(3) . . . . ?
C11A C52 C53 C54 -60(4) . . . . ?
C11A C52 C53 C14A -47(4) . . . . ?
C11A C52 C53 S5A -48(4) . . . . ?
C11A C52 C56 O1 132(2) . . . . ?
C11A C52 C56 O2 -47(2) . . . . ?
C11A C52 C56 S5A 143(2) . . . . ?
C11A C52 S5A C53 18.3(17) . . . . ?
C11A C52 S5A C50 39(2) . . . . ?
C11A C52 S5A C56 -151(2) . . . . ?
C11A C52 S5A C1A 36(2) . . . . ?
C11A C53 C54 C55 -32(2) . . . . ?
C11A C53 C54 C16A -34(4) . . . . ?
C11A C53 C14A C55 -51(3) . . . . ?
C11A C53 C14A C16A -53(4) . . . . ?
C11A C54 C55 C50 -12.4(10) . . . . ?
C11A C54 C55 C1A -9.7(15) . . . . ?
C11A C54 C55 C14A 52(7) . . . . ?
C11A C54 C16A C50 -9(6) . . . . ?
C11A C54 C16A C1A -6(6) . . . . ?
C11A C54 C16A C14A 50(7) . . . . ?
S5A C52 C53 C54 -12.1(11) . . . . ?
S5A C52 C53 C14A 1(2) . . . . ?
S5A C52 C53 C11A 48(4) . . . . ?
S5A C52 C56 O1 -10.9(14) . . . . ?
S5A C52 C56 O2 169.7(9) . . . . ?
S5A C52 C11A C51 -11.5(9) . . . . ?
S5A C52 C11A C53 -140(3) . . . . ?
S5A C52 C11A C54 -66(3) . . . . ?
S5A C52 C11A C14A -62(4) . . . . ?
S5A C53 C54 C55 -5.3(5) . . . . ?
S5A C53 C54 C16A -7(3) . . . . ?
S5A C53 C54 C11A 27(2) . . . . ?
S5A C53 C14A C55 -24(3) . . . . ?
S5A C53 C14A C16A -26(3) . . . . ?
S5A C53 C14A C11A 27(2) . . . . ?
S5A C53 C11A C51 -6.8(14) . . . . ?
S5A C53 C11A C52 46(3) . . . . ?
S5A C53 C11A C54 -85(5) . . . . ?
S5A C53 C11A C14A -96(5) . . . . ?
S5A C50 C49 O4 -166.3(14) . . . . ?
S5A C50 C49 C48 14(2) . . . . ?
S5A C50 C49 C1A 159(7) . . . . ?
S5A C50 C16A C54 5(7) . . . . ?
S5A C50 C16A C1A -151(7) . . . . ?
S5A C50 C16A C14A -7(5) . . . . ?
S5A C1A C16A C54 -1(7) . . . . ?
S5A C1A C16A C50 26(7) . . . . ?
S5A C1A C16A C14A -13(5) . . . . ?
